data_4125146
loop_
_publ_author_name
'Yuan, Shuai'
'Chen, Ying-Pin'
'Qin, Jun-Sheng'
'Lu, Weigang'
'Zou, Lanfang'
'Zhang, Qiang'
'Wang, Xuan'
'Sun, Xing'
'Zhou, Hong-Cai'

_publ_section_title
;
 Linker Installation: Engineering Pore Environment with Precisely Placed
 Functionalities in Zirconium MOFs.
;
_journal_issue 28
_journal_name_full 'Journal of the American Chemical Society'
_journal_page_first 8912
_journal_page_last 8919
_journal_paper_doi 10.1021/jacs.6b04501
_journal_volume 138
_journal_year 2016
_chemical_formula_moiety '(Zr6 O8) O2 (C16 H12 O4)4 (C12 H6 O4) (C22 H16 O4)0.5'
_chemical_formula_sum 'C87 H62 O32 Zr6'
_chemical_formula_weight 2166.69
_chemical_name_systematic
; 
 ? 
;
_space_group_IT_number 136
_symmetry_cell_setting tetragonal
_symmetry_space_group_name_Hall '-P 4n 2n'
_symmetry_space_group_name_H-M 'P 42/m n m'
_atom_sites_solution_hydrogens geom
_atom_sites_solution_primary direct
_atom_sites_solution_secondary difmap
_audit_creation_method SHELXL-97
_cell_angle_alpha 90.00
_cell_angle_beta 90.00
_cell_angle_gamma 90.00
_cell_formula_units_Z 4
_cell_length_a 33.505(13)
_cell_length_b 33.505
_cell_length_c 16.824(7)
_cell_measurement_reflns_used 2518
_cell_measurement_temperature 110(2)
_cell_measurement_theta_max 18.0283
_cell_measurement_theta_min 2.2716
_cell_volume 18886(11)
_computing_cell_refinement 'SAINT+ ver. (Bruker, 2001)'
_computing_data_collection 'APEX2  (Bruker, 2008)'
_computing_data_reduction 'SAINT+ ver. (Bruker, 2001)'
_computing_molecular_graphics 'SHELXTL (Sheldrick, 2008)'
_computing_publication_material 'SHELXTL (Sheldrick, 2008)'
_computing_structure_refinement 'SHELXL-97 (Sheldrick, 2008)'
_computing_structure_solution 'SHELXS-97 (Sheldrick, 2008)'
_diffrn_ambient_temperature 110(2)
_diffrn_measured_fraction_theta_full 0.999
_diffrn_measured_fraction_theta_max 0.999
_diffrn_measurement_device_type 'Bruker SMART APEX II CCD area detector'
_diffrn_measurement_method 'phi and omega scans'
_diffrn_radiation_monochromator graphite
_diffrn_radiation_source 'fine-focus sealed tube'
_diffrn_radiation_type MoK\a
_diffrn_radiation_wavelength 0.71073
_diffrn_reflns_av_R_equivalents 0.2094
_diffrn_reflns_av_sigmaI/netI 0.1484
_diffrn_reflns_limit_h_max 31
_diffrn_reflns_limit_h_min -40
_diffrn_reflns_limit_k_max 41
_diffrn_reflns_limit_k_min -41
_diffrn_reflns_limit_l_max 20
_diffrn_reflns_limit_l_min -10
_diffrn_reflns_number 88526
_diffrn_reflns_theta_full 26.00
_diffrn_reflns_theta_max 26.00
_diffrn_reflns_theta_min 1.82
_exptl_absorpt_coefficient_mu 0.358
_exptl_absorpt_correction_T_max 0.9651
_exptl_absorpt_correction_T_min 0.9651
_exptl_absorpt_correction_type multi-scan
_exptl_absorpt_process_details 'SADABS (Sheldrick, 2008)'
_exptl_crystal_colour Colorless
_exptl_crystal_density_diffrn 0.762
_exptl_crystal_density_meas ?
_exptl_crystal_density_method 'not measured'
_exptl_crystal_description Block
_exptl_crystal_F_000 4320
_exptl_crystal_size_max 0.10
_exptl_crystal_size_mid 0.10
_exptl_crystal_size_min 0.10
_platon_squeeze_details
;
;
_refine_diff_density_max 3.992
_refine_diff_density_min -2.836
_refine_diff_density_rms 0.171
_refine_ls_extinction_method none
_refine_ls_goodness_of_fit_ref 1.001
_refine_ls_hydrogen_treatment constr
_refine_ls_matrix_type full
_refine_ls_number_parameters 186
_refine_ls_number_reflns 9863
_refine_ls_number_restraints 161
_refine_ls_restrained_S_all 1.001
_refine_ls_R_factor_all 0.1803
_refine_ls_R_factor_gt 0.1160
_refine_ls_shift/su_max 0.001
_refine_ls_shift/su_mean 0.000
_refine_ls_structure_factor_coef Fsqd
_refine_ls_weighting_details 'calc w=1/[\s^2^(Fo^2^)+(0.1000P)^2^+168.0000P] where P=(Fo^2^+2Fc^2^)/3'
_refine_ls_weighting_scheme calc
_refine_ls_wR_factor_gt 0.2652
_refine_ls_wR_factor_ref 0.2882
_reflns_number_gt 5330
_reflns_number_total 9863
_reflns_threshold_expression >2sigma(I)
_cod_data_source_file ja6b04501_si_002.cif
_cod_data_source_block Compound9
_cod_depositor_comments
;
The following automatic conversions were performed:

'_symmetry_cell_setting' value 'Tetragonal' changed to 'tetragonal'
according to
/usr/data/users/saulius/crontab/automatic-downloads/rss-feeds/ACS/lib/dictionaries/cif_core.dic
dictionary named 'cif_core.dic' version 2.4.2 from 2011-04-26.

'_exptl_crystal_density_meas' value 'not measured' was changed to '?'
- the value is perceived as not measured.

Automatic conversion script
Id: cif_fix_values 4268 2015-11-12 08:31:59Z antanas 

 Adding full bibliography for 4125130--4125148.cif.
;
_cod_original_cell_volume 18887(11)
_cod_original_sg_symbol_H-M P4(2)/mnm
_cod_database_code 4125146

loop_
_symmetry_equiv_pos_as_xyz
'x, y, z'
'-y+1/2, x+1/2, z+1/2'
'-x, -y, z'
'y+1/2, -x+1/2, z+1/2'
'x+1/2, -y+1/2, -z+1/2'
'-x+1/2, y+1/2, -z+1/2'
'y, x, -z'
'-y, -x, -z'
'-x, -y, -z'
'y-1/2, -x-1/2, -z-1/2'
'x, y, -z'
'-y-1/2, x-1/2, -z-1/2'
'-x-1/2, y-1/2, z-1/2'
'x-1/2, -y-1/2, z-1/2'
'-y, -x, z'
'y, x, z'

loop_
_atom_site_label
_atom_site_type_symbol
_atom_site_fract_x
_atom_site_fract_y
_atom_site_fract_z
_atom_site_U_iso_or_equiv
_atom_site_adp_type
_atom_site_occupancy
_atom_site_symmetry_multiplicity
_atom_site_calc_flag
_atom_site_refinement_flags
Zr1 Zr 0.69361(3) 0.79805(3) 0.0000 0.0174(3) Uani 1 2 d S
Zr2 Zr 0.78212(2) 0.78212(2) 0.10437(7) 0.0254(3) Uani 1 2 d S
Zr3 Zr 0.70871(2) 0.70871(2) 0.10389(7) 0.0251(3) Uani 1 2 d S
O1S O 0.71759(18) 0.7679(2) 0.1035(4) 0.0522(19) Uani 1 1 d U
O1 O 0.6987(3) 0.8495(2) 0.0778(5) 0.0755(13) Uani 1 1 d .
O2 O 0.7578(3) 0.8388(2) 0.1475(5) 0.0755(13) Uani 1 1 d .
O3S O 0.7520(3) 0.8050(3) 0.0000 0.042(2) Uani 1 2 d SU
O3 O 0.7069(3) 1.1416(2) 0.4203(5) 0.0786(13) Uani 1 1 d .
O4 O 0.7667(3) 1.1516(2) 0.3498(5) 0.0786(13) Uani 1 1 d .
O4S O 0.8285(2) 0.8285(2) 0.0790(11) 0.107(6) Uani 1 2 d S
C1 C 0.7256(3) 0.8585(2) 0.1295(6) 0.0755(13) Uani 1 1 d D
O2S O 0.6842(3) 0.7355(3) 0.0000 0.051(3) Uani 1 2 d SU
C2 C 0.72435(17) 0.89954(14) 0.1642(4) 0.0755(13) Uani 1 1 d D
C3 C 0.75141(19) 0.91050(17) 0.2229(4) 0.0755(13) Uani 1 1 d D
H3A H 0.7707 0.8919 0.2411 0.091 Uiso 1 1 calc R
C4 C 0.75012(19) 0.94874(19) 0.2550(4) 0.0755(13) Uani 1 1 d D
H4A H 0.7686 0.9563 0.2951 0.091 Uiso 1 1 calc R
C5 C 0.72179(18) 0.97592(13) 0.2282(3) 0.0755(13) Uani 1 1 d D
C6 C 0.6948(2) 0.96490(17) 0.1695(4) 0.0755(13) Uani 1 1 d D
C7 C 0.6960(2) 0.92669(18) 0.1375(4) 0.0755(13) Uani 1 1 d D
H7A H 0.6775 0.9192 0.0973 0.091 Uiso 1 1 calc R
C8 C 0.6660(8) 0.9953(4) 0.1364(17) 0.34(3) Uani 1 1 d D
H8A H 0.6696 1.0207 0.1642 0.508 Uiso 1 1 calc R
H8B H 0.6386 0.9858 0.1440 0.508 Uiso 1 1 calc R
H8C H 0.6712 0.9990 0.0796 0.508 Uiso 1 1 calc R
C9 C 0.7348(4) 1.1326(3) 0.3684(8) 0.0786(13) Uani 1 1 d D
C10 C 0.72987(17) 1.09260(16) 0.3287(5) 0.0786(13) Uani 1 1 d D
C11 C 0.75552(18) 1.08019(17) 0.2687(5) 0.0786(13) Uani 1 1 d D
H11A H 0.7752 1.0979 0.2486 0.094 Uiso 1 1 calc R
C12 C 0.7523(2) 1.04181(19) 0.2379(4) 0.0786(13) Uani 1 1 d D
H12A H 0.7699 1.0333 0.1968 0.094 Uiso 1 1 calc R
C13 C 0.7235(2) 1.01586(15) 0.2672(4) 0.0786(13) Uani 1 1 d D
C14 C 0.6979(2) 1.02827(17) 0.3273(4) 0.0786(13) Uani 1 1 d D
C15 C 0.70105(19) 1.06665(19) 0.3580(4) 0.0786(13) Uani 1 1 d D
H15A H 0.6835 1.0751 0.3991 0.094 Uiso 1 1 calc R
C16 C 0.6665(4) 1.0003(3) 0.3595(8) 0.28(2) Uani 1 1 d D
H16A H 0.6684 0.9745 0.3323 0.424 Uiso 1 1 calc R
H16B H 0.6399 1.0118 0.3506 0.424 Uiso 1 1 calc R
H16C H 0.6707 0.9965 0.4166 0.424 Uiso 1 1 calc R
O31 O 0.6631(3) 0.6631(3) 0.0693(4) 0.099(2) Uani 1 2 d SD
C31 C 0.6525(2) 0.6525(2) 0.0000 0.099(2) Uani 1 4 d SDU
C32 C 0.6206(2) 0.6206(2) 0.0000 0.099(2) Uani 1 4 d SDU
C33 C 0.60592(19) 0.60592(19) 0.07153(11) 0.099(2) Uani 1 2 d SDU
H33A H 0.6159 0.6159 0.1204 0.119 Uiso 1 2 calc SR
C34 C 0.57658(19) 0.57658(19) 0.07153(11) 0.099(2) Uani 1 2 d SDU
H34A H 0.5666 0.5666 0.1204 0.119 Uiso 1 2 calc SR
C35 C 0.56190(19) 0.56190(19) 0.0000 0.099(2) Uani 1 4 d SDU
C36 C 0.5301(2) 0.5301(2) 0.0000 0.099(2) Uani 1 4 d SDU
C37 C 0.4900(2) 0.5408(2) 0.0000 0.099(2) Uani 0.50 2 d SPDU
C39 C 0.4783(3) 0.5843(3) 0.0000 0.099(2) Uani 0.50 2 d SPD
H39A H 0.5020 0.6006 0.0000 0.149 Uiso 0.50 2 d SPR
H39B H 0.4628 0.5901 -0.0466 0.149 Uiso 0.25 1 d PR
H39C H 0.4628 0.5901 0.0466 0.149 Uiso 0.25 1 d PR
C38 C 0.4606(2) 0.5115(2) 0.0000 0.099(2) Uani 0.50 2 d SPDU
H38A H 0.4332 0.5196 0.0000 0.119 Uiso 0.50 2 d SPR
C41 C 0.7402(3) 0.7402(3) 0.2629(7) 0.078(3) Uani 0.50 2 d SPD
C42 C 0.7375(2) 0.7375(2) 0.3524(4) 0.078(3) Uani 0.50 2 d SPD
C43 C 0.7615(2) 0.7615(2) 0.4000(5) 0.078(3) Uani 0.50 2 d SPD
H43A H 0.7799 0.7797 0.3763 0.093 Uiso 0.50 2 d SPR
C44 C 0.75887(17) 0.75887(17) 0.4823(4) 0.078(3) Uani 0.50 2 d SPD
C45 C 0.73225(17) 0.73225(17) 0.5171(4) 0.078(3) Uani 0.50 2 d SPD
C46 C 0.70826(17) 0.70826(17) 0.4694(5) 0.078(3) Uani 0.50 2 d SPD
H46A H 0.6898 0.6896 0.4932 0.093 Uiso 0.50 2 d SPR
C47 C 0.7109(2) 0.7109(2) 0.3872(5) 0.078(3) Uani 0.50 2 d SPD
H47A H 0.6944 0.6941 0.3542 0.093 Uiso 0.50 2 d SPR
C48 C 0.7296(2) 0.7296(2) 0.5993(5) 0.078(3) Uani 0.50 2 d SPD
H48A H 0.7112 0.7109 0.6232 0.093 Uiso 0.50 2 d SPR
C49 C 0.7536(2) 0.7536(2) 0.6469(4) 0.078(3) Uani 0.50 2 d SPD
C50 C 0.7802(2) 0.7802(2) 0.6122(5) 0.078(3) Uani 0.50 2 d SPD
H50A H 0.7967 0.7964 0.6452 0.093 Uiso 0.50 2 d SPR
C51 C 0.78285(17) 0.78285(17) 0.5299(5) 0.078(3) Uani 0.50 2 d SPD
H51A H 0.8013 0.8010 0.4998 0.093 Uiso 1 4 d SR
C52 C 0.7509(3) 0.7509(3) 0.7361(7) 0.078(3) Uani 0.50 2 d SPD
O41 O 0.7164(4) 0.7164(4) 0.2287(9) 0.078(3) Uani 0.50 2 d SPD
O42 O 0.7654(4) 0.7654(4) 0.2387(9) 0.078(3) Uani 0.50 2 d SPD
O43 O 0.7258(4) 0.7258(4) 0.7608(9) 0.078(3) Uani 0.50 2 d SPD
O44 O 0.7743(4) 0.7743(4) 0.7715(9) 0.078(3) Uani 0.50 2 d SPD

loop_
_atom_site_aniso_label
_atom_site_aniso_U_11
_atom_site_aniso_U_22
_atom_site_aniso_U_33
_atom_site_aniso_U_23
_atom_site_aniso_U_13
_atom_site_aniso_U_12
Zr1 0.0199(6) 0.0190(6) 0.0133(5) 0.000 0.000 -0.0032(4)
Zr2 0.0277(4) 0.0277(4) 0.0208(6) -0.0106(3) -0.0106(3) -0.0031(5)
Zr3 0.0279(4) 0.0279(4) 0.0195(6) 0.0092(3) 0.0092(3) -0.0074(5)
O1S 0.029(3) 0.084(5) 0.043(4) 0.015(4) -0.023(3) 0.016(3)
O1 0.098(3) 0.047(2) 0.081(3) -0.038(2) -0.024(2) 0.0074(19)
O2 0.098(3) 0.047(2) 0.081(3) -0.038(2) -0.024(2) 0.0074(19)
O3S 0.066(6) 0.056(5) 0.004(4) 0.000 0.000 0.018(4)
O3 0.103(3) 0.051(2) 0.082(3) -0.038(2) 0.023(2) -0.011(2)
O4 0.103(3) 0.051(2) 0.082(3) -0.038(2) 0.023(2) -0.011(2)
O4S 0.036(4) 0.036(4) 0.251(19) -0.023(6) -0.023(6) -0.010(5)
C1 0.098(3) 0.047(2) 0.081(3) -0.038(2) -0.024(2) 0.0074(19)
O2S 0.090(7) 0.032(5) 0.030(5) 0.000 0.000 0.013(5)
C2 0.098(3) 0.047(2) 0.081(3) -0.038(2) -0.024(2) 0.0074(19)
C3 0.098(3) 0.047(2) 0.081(3) -0.038(2) -0.024(2) 0.0074(19)
C4 0.098(3) 0.047(2) 0.081(3) -0.038(2) -0.024(2) 0.0074(19)
C5 0.098(3) 0.047(2) 0.081(3) -0.038(2) -0.024(2) 0.0074(19)
C6 0.098(3) 0.047(2) 0.081(3) -0.038(2) -0.024(2) 0.0074(19)
C7 0.098(3) 0.047(2) 0.081(3) -0.038(2) -0.024(2) 0.0074(19)
C8 0.37(4) 0.13(2) 0.52(6) -0.18(3) -0.32(4) 0.13(2)
C9 0.103(3) 0.051(2) 0.082(3) -0.038(2) 0.023(2) -0.011(2)
C10 0.103(3) 0.051(2) 0.082(3) -0.038(2) 0.023(2) -0.011(2)
C11 0.103(3) 0.051(2) 0.082(3) -0.038(2) 0.023(2) -0.011(2)
C12 0.103(3) 0.051(2) 0.082(3) -0.038(2) 0.023(2) -0.011(2)
C13 0.103(3) 0.051(2) 0.082(3) -0.038(2) 0.023(2) -0.011(2)
C14 0.103(3) 0.051(2) 0.082(3) -0.038(2) 0.023(2) -0.011(2)
C15 0.103(3) 0.051(2) 0.082(3) -0.038(2) 0.023(2) -0.011(2)
C16 0.25(3) 0.17(2) 0.42(5) -0.19(3) 0.19(3) -0.15(2)
O31 0.096(3) 0.096(3) 0.107(4) 0.001(2) 0.001(2) -0.023(3)
C31 0.096(3) 0.096(3) 0.107(4) 0.001(2) 0.001(2) -0.023(3)
C32 0.096(3) 0.096(3) 0.107(4) 0.001(2) 0.001(2) -0.023(3)
C33 0.096(3) 0.096(3) 0.107(4) 0.001(2) 0.001(2) -0.023(3)
C34 0.096(3) 0.096(3) 0.107(4) 0.001(2) 0.001(2) -0.023(3)
C35 0.096(3) 0.096(3) 0.107(4) 0.001(2) 0.001(2) -0.023(3)
C36 0.096(3) 0.096(3) 0.107(4) 0.001(2) 0.001(2) -0.023(3)
C37 0.096(3) 0.096(3) 0.107(4) 0.001(2) 0.001(2) -0.023(3)
C39 0.096(3) 0.096(3) 0.107(4) 0.001(2) 0.001(2) -0.023(3)
C38 0.096(3) 0.096(3) 0.107(4) 0.001(2) 0.001(2) -0.023(3)
C41 0.110(4) 0.110(4) 0.014(3) -0.001(2) -0.001(2) -0.032(5)
C42 0.110(4) 0.110(4) 0.014(3) -0.001(2) -0.001(2) -0.032(5)
C43 0.110(4) 0.110(4) 0.014(3) -0.001(2) -0.001(2) -0.032(5)
C44 0.110(4) 0.110(4) 0.014(3) -0.001(2) -0.001(2) -0.032(5)
C45 0.110(4) 0.110(4) 0.014(3) -0.001(2) -0.001(2) -0.032(5)
C46 0.110(4) 0.110(4) 0.014(3) -0.001(2) -0.001(2) -0.032(5)
C47 0.110(4) 0.110(4) 0.014(3) -0.001(2) -0.001(2) -0.032(5)
C48 0.110(4) 0.110(4) 0.014(3) -0.001(2) -0.001(2) -0.032(5)
C49 0.110(4) 0.110(4) 0.014(3) -0.001(2) -0.001(2) -0.032(5)
C50 0.110(4) 0.110(4) 0.014(3) -0.001(2) -0.001(2) -0.032(5)
C51 0.110(4) 0.110(4) 0.014(3) -0.001(2) -0.001(2) -0.032(5)
C52 0.110(4) 0.110(4) 0.014(3) -0.001(2) -0.001(2) -0.032(5)
O41 0.110(4) 0.110(4) 0.014(3) -0.001(2) -0.001(2) -0.032(5)
O42 0.110(4) 0.110(4) 0.014(3) -0.001(2) -0.001(2) -0.032(5)
O43 0.110(4) 0.110(4) 0.014(3) -0.001(2) -0.001(2) -0.032(5)
O44 0.110(4) 0.110(4) 0.014(3) -0.001(2) -0.001(2) -0.032(5)

loop_
_atom_type_symbol
_atom_type_description
_atom_type_scat_dispersion_real
_atom_type_scat_dispersion_imag
_atom_type_scat_source
Zr Zr -2.9673 0.5597 'International Tables Vol C Tables 4.2.6.8 and 6.1.1.4'
C C 0.0033 0.0016 'International Tables Vol C Tables 4.2.6.8 and 6.1.1.4'
O O 0.0106 0.0060 'International Tables Vol C Tables 4.2.6.8 and 6.1.1.4'
H H 0.0000 0.0000 'International Tables Vol C Tables 4.2.6.8 and 6.1.1.4'

loop_
_geom_angle_atom_site_label_1
_geom_angle_atom_site_label_2
_geom_angle_atom_site_label_3
_geom_angle
_geom_angle_site_symmetry_1
_geom_angle_site_symmetry_3
O3S Zr1 O2S 105.3(4) . .
O3S Zr1 O1S 71.7(2) . 11
O2S Zr1 O1S 66.1(2) . 11
O3S Zr1 O1S 71.8(2) . .
O2S Zr1 O1S 66.1(2) . .
O1S Zr1 O1S 106.9(4) 11 .
O3S Zr1 O1 80.1(3) . 11
O2S Zr1 O1 142.8(3) . 11
O1S Zr1 O1 81.7(3) 11 11
O1S Zr1 O1 145.6(3) . 11
O3S Zr1 O1 80.1(3) . .
O2S Zr1 O1 142.8(3) . .
O1S Zr1 O1 145.6(3) 11 .
O1S Zr1 O1 81.7(3) . .
O1 Zr1 O1 74.1(5) 11 .
O3S Zr1 O3 142.5(3) . 4_464
O2S Zr1 O3 79.0(3) . 4_464
O1S Zr1 O3 76.7(3) 11 4_464
O1S Zr1 O3 138.3(3) . 4_464
O1 Zr1 O3 75.8(4) 11 4_464
O1 Zr1 O3 119.2(3) . 4_464
O3S Zr1 O3 142.5(3) . 10_576
O2S Zr1 O3 79.0(3) . 10_576
O1S Zr1 O3 138.3(3) 11 10_576
O1S Zr1 O3 76.7(3) . 10_576
O1 Zr1 O3 119.2(3) 11 10_576
O1 Zr1 O3 75.8(4) . 10_576
O3 Zr1 O3 74.9(5) 4_464 10_576
O3S Zr1 Zr2 34.28(12) . 11
O2S Zr1 Zr2 88.6(3) . 11
O1S Zr1 Zr2 37.70(18) 11 11
O1S Zr1 Zr2 91.03(19) . 11
O1 Zr1 Zr2 75.6(2) 11 11
O1 Zr1 Zr2 111.0(3) . 11
O3 Zr1 Zr2 110.7(2) 4_464 11
O3 Zr1 Zr2 165.2(2) 10_576 11
O3S Zr1 Zr2 34.28(12) . .
O2S Zr1 Zr2 88.6(3) . .
O1S Zr1 Zr2 91.03(19) 11 .
O1S Zr1 Zr2 37.71(18) . .
O1 Zr1 Zr2 111.0(3) 11 .
O1 Zr1 Zr2 75.6(2) . .
O3 Zr1 Zr2 165.2(2) 4_464 .
O3 Zr1 Zr2 110.7(2) 10_576 .
Zr2 Zr1 Zr2 60.46(5) 11 .
O3S Zr1 Zr3 87.6(2) . .
O2S Zr1 Zr3 34.55(14) . .
O1S Zr1 Zr3 87.1(2) 11 .
O1S Zr1 Zr3 31.5(2) . .
O1 Zr1 Zr3 165.4(2) 11 .
O1 Zr1 Zr3 111.5(2) . .
O3 Zr1 Zr3 110.7(3) 4_464 .
O3 Zr1 Zr3 75.3(2) 10_576 .
Zr2 Zr1 Zr3 89.86(3) 11 .
Zr2 Zr1 Zr3 59.68(3) . .
O3S Zr1 Zr3 87.6(2) . 11
O2S Zr1 Zr3 34.55(14) . 11
O1S Zr1 Zr3 31.5(2) 11 11
O1S Zr1 Zr3 87.1(2) . 11
O1 Zr1 Zr3 111.5(2) 11 11
O1 Zr1 Zr3 165.4(2) . 11
O3 Zr1 Zr3 75.3(2) 4_464 11
O3 Zr1 Zr3 110.7(3) 10_576 11
Zr2 Zr1 Zr3 59.68(3) 11 11
Zr2 Zr1 Zr3 89.86(3) . 11
Zr3 Zr1 Zr3 59.86(4) . 11
O44 Zr2 O3S 141.7(3) 11_556 7
O44 Zr2 O3S 141.7(3) 11_556 .
O3S Zr2 O3S 70.9(4) 7 .
O44 Zr2 O1S 81.9(5) 11_556 16
O3S Zr2 O1S 67.3(3) 7 16
O3S Zr2 O1S 103.9(3) . 16
O44 Zr2 O1S 81.9(5) 11_556 .
O3S Zr2 O1S 103.9(3) 7 .
O3S Zr2 O1S 67.3(3) . .
O1S Zr2 O1S 65.2(4) 16 .
O44 Zr2 O2 74.6(3) 11_556 .
O3S Zr2 O2 143.6(3) 7 .
O3S Zr2 O2 77.8(3) . .
O1S Zr2 O2 140.3(3) 16 .
O1S Zr2 O2 80.0(3) . .
O44 Zr2 O2 74.6(3) 11_556 16
O3S Zr2 O2 77.8(3) 7 16
O3S Zr2 O2 143.6(3) . 16
O1S Zr2 O2 80.0(3) 16 16
O1S Zr2 O2 140.3(3) . 16
O2 Zr2 O2 122.3(4) . 16
O44 Zr2 O4S 111.0(7) 11_556 .
O3S Zr2 O4S 85.6(5) 7 .
O3S Zr2 O4S 85.6(5) . .
O1S Zr2 O4S 145.7(2) 16 .
O1S Zr2 O4S 145.7(2) . .
O2 Zr2 O4S 73.7(3) . .
O2 Zr2 O4S 73.7(3) 16 .
O44 Zr2 O42 9.3(9) 11_556 .
O3S Zr2 O42 137.6(3) 7 .
O3S Zr2 O42 137.6(3) . .
O1S Zr2 O42 74.2(4) 16 .
O1S Zr2 O42 74.2(4) . .
O2 Zr2 O42 78.7(3) . .
O2 Zr2 O42 78.7(3) 16 .
O4S Zr2 O42 120.3(7) . .
O44 Zr2 Zr3 80.1(6) 11_556 .
O3S Zr2 Zr3 85.3(3) 7 .
O3S Zr2 Zr3 85.3(3) . .
O1S Zr2 Zr3 32.61(19) 16 .
O1S Zr2 Zr3 32.60(19) . .
O2 Zr2 Zr3 110.6(2) . .
O2 Zr2 Zr3 110.6(2) 16 .
O4S Zr2 Zr3 168.9(5) . .
O42 Zr2 Zr3 70.8(5) . .
O44 Zr2 Zr1 114.2(4) 11_556 7
O3S Zr2 Zr1 30.8(3) 7 7
O3S Zr2 Zr1 87.9(2) . 7
O1S Zr2 Zr1 36.76(17) 16 7
O1S Zr2 Zr1 87.9(2) . 7
O2 Zr2 Zr1 164.0(2) . 7
O2 Zr2 Zr1 73.6(2) 16 7
O4S Zr2 Zr1 112.8(3) . 7
O42 Zr2 Zr1 108.2(3) . 7
Zr3 Zr2 Zr1 60.38(3) . 7
O44 Zr2 Zr1 114.2(4) 11_556 .
O3S Zr2 Zr1 87.9(2) 7 .
O3S Zr2 Zr1 30.8(3) . .
O1S Zr2 Zr1 87.9(2) 16 .
O1S Zr2 Zr1 36.76(17) . .
O2 Zr2 Zr1 73.6(2) . .
O2 Zr2 Zr1 164.0(2) 16 .
O4S Zr2 Zr1 112.8(3) . .
O42 Zr2 Zr1 108.2(3) . .
Zr3 Zr2 Zr1 60.38(3) . .
Zr1 Zr2 Zr1 90.38(4) 7 .
O1S Zr3 O1S 73.0(3) . 16
O1S Zr3 O2S 68.8(3) . .
O1S Zr3 O2S 108.4(4) 16 .
O1S Zr3 O2S 108.4(4) . 7
O1S Zr3 O2S 68.8(3) 16 7
O2S Zr3 O2S 69.6(4) . 7
O1S Zr3 O41 82.4(5) . .
O1S Zr3 O41 82.4(5) 16 .
O2S Zr3 O41 143.6(3) . .
O2S Zr3 O41 143.6(3) 7 .
O1S Zr3 O4 142.9(3) . 6_645
O1S Zr3 O4 76.3(3) 16 6_645
O2S Zr3 O4 142.4(3) . 6_645
O2S Zr3 O4 78.5(3) 7 6_645
O41 Zr3 O4 73.4(3) . 6_645
O1S Zr3 O4 76.3(3) . 10_576
O1S Zr3 O4 142.9(3) 16 10_576
O2S Zr3 O4 78.5(3) . 10_576
O2S Zr3 O4 142.4(3) 7 10_576
O41 Zr3 O4 73.4(3) . 10_576
O4 Zr3 O4 120.9(5) 6_645 10_576
O1S Zr3 O31 140.86(18) . .
O1S Zr3 O31 140.86(18) 16 .
O2S Zr3 O31 79.1(3) . .
O2S Zr3 O31 79.1(3) 7 .
O41 Zr3 O31 114.8(6) . .
O4 Zr3 O31 75.9(3) 6_645 .
O4 Zr3 O31 75.9(3) 10_576 .
O1S Zr3 O43 74.6(4) . 11_556
O1S Zr3 O43 74.6(4) 16 11_556
O2S Zr3 O43 139.9(3) . 11_556
O2S Zr3 O43 139.9(3) 7 11_556
O41 Zr3 O43 9.8(9) . 11_556
O4 Zr3 O43 77.6(3) 6_645 11_556
O4 Zr3 O43 77.6(3) 10_576 11_556
O31 Zr3 O43 124.6(5) . 11_556
O1S Zr3 Zr2 36.48(17) . .
O1S Zr3 Zr2 36.48(17) 16 .
O2S Zr3 Zr2 88.7(3) . .
O2S Zr3 Zr2 88.7(3) 7 .
O41 Zr3 Zr2 80.1(6) . .
O4 Zr3 Zr2 110.2(3) 6_645 .
O4 Zr3 Zr2 110.2(3) 10_576 .
O31 Zr3 Zr2 165.1(2) . .
O43 Zr3 Zr2 70.3(5) 11_556 .
O1S Zr3 Zr3 89.8(2) . 11
O1S Zr3 Zr3 89.8(2) 16 11
O2S Zr3 Zr3 34.8(2) . 11
O2S Zr3 Zr3 34.8(2) 7 11
O41 Zr3 Zr3 170.2(6) . 11
O4 Zr3 Zr3 110.5(2) 6_645 11
O4 Zr3 Zr3 110.5(2) 10_576 11
O31 Zr3 Zr3 75.0(2) . 11
O43 Zr3 Zr3 160.4(5) 11_556 11
Zr2 Zr3 Zr3 90.13(3) . 11
O1S Zr3 Zr1 90.8(2) . 7
O1S Zr3 Zr1 34.37(18) 16 7
O2S Zr3 Zr1 88.9(3) . 7
O2S Zr3 Zr1 34.4(2) 7 7
O41 Zr3 Zr1 114.0(4) . 7
O4 Zr3 Zr1 74.6(2) 6_645 7
O4 Zr3 Zr1 164.5(2) 10_576 7
O31 Zr3 Zr1 110.81(16) . 7
O43 Zr3 Zr1 107.6(3) 11_556 7
Zr2 Zr3 Zr1 59.94(3) . 7
Zr3 Zr3 Zr1 60.07(2) 11 7
Zr3 O1S Zr1 114.1(3) . .
Zr3 O1S Zr2 110.9(3) . .
Zr1 O1S Zr2 105.5(3) . .
C1 O1 Zr1 130.5(6) . .
C1 O2 Zr2 132.2(6) . .
Zr1 O3S Zr2 114.9(3) . .
Zr1 O3S Zr2 114.9(3) . 11
Zr2 O3S Zr2 108.3(4) . 11
C9 O3 Zr1 129.7(6) . 2_655
C9 O4 Zr3 130.6(6) . 12_766
O2 C1 O1 128.1(7) . .
O2 C1 C2 113.5(9) . .
O1 C1 C2 117.5(9) . .
Zr3 O2S Zr3 110.4(4) . 11
Zr3 O2S Zr1 111.1(3) . .
Zr3 O2S Zr1 111.1(3) 11 .
C7 C2 C3 120.16(17) . .
C7 C2 C1 119.6(6) . .
C3 C2 C1 120.2(6) . .
C2 C3 C4 119.92(12) . .
C2 C3 H3A 120.0 . .
C4 C3 H3A 120.0 . .
C5 C4 C3 119.95(9) . .
C5 C4 H4A 120.0 . .
C3 C4 H4A 120.0 . .
C6 C5 C4 120.06(9) . .
C6 C5 C13 125.2(5) . .
C4 C5 C13 114.8(5) . .
C5 C6 C7 120.05(12) . .
C5 C6 C8 120.0(4) . .
C7 C6 C8 119.8(4) . .
C2 C7 C6 119.87(17) . .
C2 C7 H7A 120.1 . .
C6 C7 H7A 120.1 . .
C6 C8 H8A 109.5 . .
C6 C8 H8B 109.5 . .
H8A C8 H8B 109.5 . .
C6 C8 H8C 109.5 . .
H8A C8 H8C 109.5 . .
H8B C8 H8C 109.5 . .
O4 C9 O3 129.9(7) . .
O4 C9 C10 115.2(9) . .
O3 C9 C10 114.8(9) . .
C15 C10 C11 120.03(17) . .
C15 C10 C9 118.4(7) . .
C11 C10 C9 121.3(7) . .
C10 C11 C12 119.98(12) . .
C10 C11 H11A 120.0 . .
C12 C11 H11A 120.0 . .
C13 C12 C11 119.99(9) . .
C13 C12 H12A 120.0 . .
C11 C12 H12A 120.0 . .
C14 C13 C12 120.01(9) . .
C14 C13 C5 124.4(3) . .
C12 C13 C5 115.6(3) . .
C13 C14 C15 120.00(12) . .
C13 C14 C16 120.4(4) . .
C15 C14 C16 119.6(4) . .
C10 C15 C14 119.99(17) . .
C10 C15 H15A 120.0 . .
C14 C15 H15A 120.0 . .
C14 C16 H16A 109.5 . .
C14 C16 H16B 109.5 . .
H16A C16 H16B 109.5 . .
C14 C16 H16C 109.5 . .
H16A C16 H16C 109.5 . .
H16B C16 H16C 109.5 . .
C31 O31 Zr3 128.3(10) . .
O31 C31 O31 133.4(15) . 11
O31 C31 C32 113.3(8) . .
O31 C31 C32 113.3(8) 11 .
C33 C32 C33 119.9(2) 11 .
C33 C32 C31 120.03(11) 11 .
C33 C32 C31 120.03(11) . .
C32 C33 C34 120.03(13) . .
C32 C33 H33A 120.0 . .
C34 C33 H33A 120.0 . .
C35 C34 C33 120.03(13) . .
C35 C34 H34A 120.0 . .
C33 C34 H34A 120.0 . .
C34 C35 C34 120.0(2) 11 .
C34 C35 C36 120.02(11) 11 .
C34 C35 C36 120.03(11) . .
C37 C36 C37 120.03(17) 7 .
C37 C36 C38 117.6(7) 7 15_665
C37 C36 C38 2.4(7) . 15_665
C37 C36 C38 2.4(7) 7 9_665
C37 C36 C38 117.6(7) . 9_665
C38 C36 C38 115.1(13) 15_665 9_665
C37 C36 C35 119.98(8) 7 .
C37 C36 C35 119.98(8) . .
C38 C36 C35 122.4(7) 15_665 .
C38 C36 C35 122.4(7) 9_665 .
C38 C37 C36 121(4) 15_665 .
C38 C37 C38 1(4) 15_665 .
C36 C37 C38 120.03(13) . .
C38 C37 C37 1(4) 15_665 15_665
C36 C37 C37 119.98(8) . 15_665
C38 C37 C37 0.05(18) . 15_665
C38 C37 C39 119(4) 15_665 .
C36 C37 C39 120.0(2) . .
C38 C37 C39 120.0(2) . .
C37 C37 C39 120.0(2) 15_665 .
C37 C39 C38 2.3(6) . 15_665
C37 C39 H39A 109.4 . .
C38 C39 H39A 111.8 15_665 .
C37 C39 H39B 109.5 . .
C38 C39 H39B 108.3 15_665 .
H39A C39 H39B 109.5 . .
C37 C39 H39C 109.5 . .
C38 C39 H39C 108.3 15_665 .
H39A C39 H39C 109.5 . .
H39B C39 H39C 109.5 . .
C37 C38 C38 179(4) 15_665 15_665
C37 C38 C37 179(4) 15_665 .
C38 C38 C37 0.05(18) 15_665 .
C37 C38 C36 57(4) 15_665 9_665
C38 C38 C36 122.4(7) 15_665 9_665
C37 C38 C36 122.4(7) . 9_665
C37 C38 C39 59(4) 15_665 15_665
C38 C38 C39 122.3(7) 15_665 15_665
C37 C38 C39 122.3(8) . 15_665
C36 C38 C39 115.3(13) 9_665 15_665
C37 C38 H38A 62.4 15_665 .
C38 C38 H38A 118.6 15_665 .
C37 C38 H38A 118.6 . .
C36 C38 H38A 119.0 9_665 .
C39 C38 H38A 3.7 15_665 .
C52 C41 O43 152(4) 11_556 11_556
C52 C41 O42 21(2) 11_556 .
O43 C41 O42 131(2) 11_556 .
C52 C41 O41 155(3) 11_556 .
O43 C41 O41 3(2) 11_556 .
O42 C41 O41 134.2(14) . .
C52 C41 C42 93(2) 11_556 .
O43 C41 C42 115(2) 11_556 .
O42 C41 C42 113.7(9) . .
O41 C41 C42 112.1(9) . .
C52 C41 C49 65(2) 11_556 11_556
O43 C41 C49 143(2) 11_556 11_556
O42 C41 C49 86.2(10) . 11_556
O41 C41 C49 139.6(12) . 11_556
C42 C41 C49 27.5(5) . 11_556
C52 C41 O44 22(2) 11_556 11_556
O43 C41 O44 130(2) 11_556 11_556
O42 C41 O44 0.9(14) . 11_556
O41 C41 O44 133.4(14) . 11_556
C42 C41 O44 114.5(10) . 11_556
C49 C41 O44 87.1(11) 11_556 11_556
C49 C42 C48 114.0(16) 11_556 11_556
C49 C42 C43 34.4(11) 11_556 .
C48 C42 C43 79.6(6) 11_556 .
C49 C42 C47 154.3(11) 11_556 .
C48 C42 C47 40.3(6) 11_556 .
C43 C42 C47 119.93(18) . .
C49 C42 C41 86.0(11) 11_556 .
C48 C42 C41 160.0(8) 11_556 .
C43 C42 C41 120.4(4) . .
C47 C42 C41 119.7(4) . .
C49 C42 C52 67.9(11) 11_556 11_556
C48 C42 C52 178.1(15) 11_556 11_556
C43 C42 C52 102.2(8) . 11_556
C47 C42 C52 137.8(8) . 11_556
C41 C42 C52 18.1(9) . 11_556
C49 C43 C50 102.3(13) 11_556 11_556
C49 C43 C42 29.4(9) 11_556 .
C50 C43 C42 131.7(12) 11_556 .
C49 C43 C44 149.5(9) 11_556 .
C50 C43 C44 108.2(12) 11_556 .
C42 C43 C44 120.05(12) . .
C49 C43 C48 65.0(7) 11_556 11_556
C50 C43 C48 167.3(16) 11_556 11_556
C42 C43 C48 35.6(6) . 11_556
C44 C43 C48 84.5(6) . 11_556
C49 C43 C51 164.7(10) 11_556 11_556
C50 C43 C51 62.4(8) 11_556 11_556
C42 C43 C51 165.8(4) . 11_556
C44 C43 C51 45.8(4) . 11_556
C48 C43 C51 130.3(9) 11_556 11_556
C49 C43 C45 109.8(8) 11_556 11_556
C50 C43 C45 147.9(14) 11_556 11_556
C42 C43 C45 80.4(3) . 11_556
C44 C43 C45 39.7(3) . 11_556
C48 C43 C45 44.8(3) 11_556 11_556
C51 C43 C45 85.5(7) 11_556 11_556
C49 C43 C44 151.0(9) 11_556 11_556
C50 C43 C44 106.7(12) 11_556 11_556
C42 C43 C44 121.59(12) . 11_556
C44 C43 C44 1.54(6) . 11_556
C48 C43 C44 86.0(5) 11_556 11_556
C51 C43 C44 44.3(4) 11_556 11_556
C45 C43 C44 41.2(3) 11_556 11_556
C49 C43 H43A 90.6 11_556 .
C50 C43 H43A 11.7 11_556 .
C42 C43 H43A 120.1 . .
C44 C43 H43A 119.9 . .
C48 C43 H43A 155.7 11_556 .
C51 C43 H43A 74.1 11_556 .
C45 C43 H43A 159.6 11_556 .
C44 C43 H43A 118.4 11_556 .
C44 C44 C51 100.3(8) 11_556 11_556
C44 C44 C45 89.5(6) 11_556 11_556
C51 C44 C45 170.2(14) 11_556 11_556
C44 C44 C43 174.8(2) 11_556 .
C51 C44 C43 74.6(9) 11_556 .
C45 C44 C43 95.6(7) 11_556 .
C44 C44 C51 54.8(2) 11_556 .
C51 C44 C51 45.5(9) 11_556 .
C45 C44 C51 144.4(7) 11_556 .
C43 C44 C51 120.02(15) . .
C44 C44 C45 65.15(18) 11_556 .
C51 C44 C45 165.4(9) 11_556 .
C45 C44 C45 24.4(7) 11_556 .
C43 C44 C45 120.00(9) . .
C51 C44 C45 119.98(12) . .
C44 C44 C50 147.5(4) 11_556 11_556
C51 C44 C50 47.3(5) 11_556 11_556
C45 C44 C50 122.9(9) 11_556 11_556
C43 C44 C50 27.3(5) . 11_556
C51 C44 C50 92.7(5) . 11_556
C45 C44 C50 147.3(5) . 11_556
C44 C44 C48 134.7(3) 11_556 11_556
C51 C44 C48 125.0(10) 11_556 11_556
C45 C44 C48 45.2(4) 11_556 11_556
C43 C44 C48 50.4(4) . 11_556
C51 C44 C48 170.4(5) . 11_556
C45 C44 C48 69.6(4) . 11_556
C50 C44 C48 77.7(6) 11_556 11_556
C44 C44 C43 3.62(15) 11_556 11_556
C51 C44 C43 96.7(7) 11_556 11_556
C45 C44 C43 93.1(7) 11_556 11_556
C43 C44 C43 171.2(3) . 11_556
C51 C44 C43 51.2(3) . 11_556
C45 C44 C43 68.8(3) . 11_556
C50 C44 C43 143.9(3) 11_556 11_556
C48 C44 C43 138.4(3) 11_556 11_556
C45 C45 C46 101.3(8) 11_556 11_556
C45 C45 C44 90.5(6) 11_556 11_556
C46 C45 C44 168.2(14) 11_556 11_556
C45 C45 C48 174.8(2) 11_556 .
C46 C45 C48 73.5(9) 11_556 .
C44 C45 C48 94.7(7) 11_556 .
C45 C45 C46 54.82(19) 11_556 .
C46 C45 C46 46.5(9) 11_556 .
C44 C45 C46 145.3(7) 11_556 .
C48 C45 C46 120.03(13) . .
C45 C45 C44 65.15(18) 11_556 .
C46 C45 C44 166.5(9) 11_556 .
C44 C45 C44 25.3(7) 11_556 .
C48 C45 C44 120.00(9) . .
C46 C45 C44 119.97(9) . .
C45 C45 C47 147.9(4) 11_556 11_556
C46 C45 C47 46.6(5) 11_556 11_556
C44 C45 C47 121.6(9) 11_556 11_556
C48 C45 C47 26.9(5) . 11_556
C46 C45 C47 93.1(5) . 11_556
C44 C45 C47 146.9(5) . 11_556
C45 C45 C43 135.2(3) 11_556 11_556
C46 C45 C43 123.5(10) 11_556 11_556
C44 C45 C43 44.7(4) 11_556 11_556
C48 C45 C43 50.0(4) . 11_556
C46 C45 C43 170.0(4) . 11_556
C44 C45 C43 70.0(4) . 11_556
C47 C45 C43 76.9(5) 11_556 11_556
C45 C45 C48 3.64(15) 11_556 11_556
C46 C45 C48 97.7(7) 11_556 11_556
C44 C45 C48 94.1(7) 11_556 11_556
C48 C45 C48 171.2(3) . 11_556
C46 C45 C48 51.2(3) . 11_556
C44 C45 C48 68.8(3) . 11_556
C47 C45 C48 144.3(3) 11_556 11_556
C43 C45 C48 138.8(3) 11_556 11_556
C46 C46 C45 78.7(8) 11_556 11_556
C46 C46 C47 174.8(2) 11_556 .
C45 C46 C47 96.1(7) 11_556 .
C46 C46 C45 54.82(19) 11_556 .
C45 C46 C45 23.9(7) 11_556 .
C47 C46 C45 119.99(12) . .
C46 C46 C48 138.8(4) 11_556 11_556
C45 C46 C48 60.2(5) 11_556 11_556
C47 C46 C48 36.0(4) . 11_556
C45 C46 C48 84.0(4) . 11_556
C46 C46 H46A 65.5 11_556 .
C45 C46 H46A 144.2 11_556 .
C47 C46 H46A 119.7 . .
C45 C46 H46A 120.3 . .
C48 C46 H46A 155.6 11_556 .
C48 C47 C42 39.2(10) 11_556 .
C48 C47 C46 80.8(10) 11_556 .
C42 C47 C46 120.06(18) . .
C48 C47 C45 43.5(7) 11_556 11_556
C42 C47 C45 82.8(3) . 11_556
C46 C47 C45 37.3(3) . 11_556
C48 C47 H47A 159.3 11_556 .
C42 C47 H47A 120.0 . .
C46 C47 H47A 119.9 . .
C45 C47 H47A 157.2 11_556 .
C42 C48 C47 100.5(13) 11_556 11_556
C42 C48 C49 30.0(9) 11_556 .
C47 C48 C49 130.5(12) 11_556 .
C42 C48 C45 150.0(9) 11_556 .
C47 C48 C45 109.5(12) 11_556 .
C49 C48 C45 120.01(9) . .
C42 C48 C43 64.8(7) 11_556 11_556
C47 C48 C43 165.2(15) 11_556 11_556
C49 C48 C43 34.8(6) . 11_556
C45 C48 C43 85.2(6) . 11_556
C42 C48 C46 163.7(10) 11_556 11_556
C47 C48 C46 63.2(8) 11_556 11_556
C49 C48 C46 166.3(4) . 11_556
C45 C48 C46 46.3(4) . 11_556
C43 C48 C46 131.5(9) 11_556 11_556
C42 C48 C44 109.9(8) 11_556 11_556
C47 C48 C44 149.6(14) 11_556 11_556
C49 C48 C44 79.9(3) . 11_556
C45 C48 C44 40.1(3) . 11_556
C43 C48 C44 45.1(3) 11_556 11_556
C46 C48 C44 86.4(7) 11_556 11_556
C42 C48 C45 151.5(9) 11_556 11_556
C47 C48 C45 108.0(12) 11_556 11_556
C49 C48 C45 121.52(9) . 11_556
C45 C48 C45 1.51(6) . 11_556
C43 C48 C45 86.7(5) 11_556 11_556
C46 C48 C45 44.8(4) 11_556 11_556
C44 C48 C45 41.6(3) 11_556 11_556
C42 C48 H48A 90.4 11_556 .
C47 C48 H48A 10.1 11_556 .
C49 C48 H48A 120.4 . .
C45 C48 H48A 119.6 . .
C43 C48 H48A 155.1 11_556 .
C46 C48 H48A 73.3 11_556 .
C44 C48 H48A 159.7 11_556 .
C45 C48 H48A 118.1 11_556 .
C42 C49 C43 116.2(16) 11_556 11_556
C42 C49 C50 156.0(11) 11_556 .
C43 C49 C50 39.8(6) 11_556 .
C42 C49 C48 36.0(11) 11_556 .
C43 C49 C48 80.2(6) 11_556 .
C50 C49 C48 119.99(12) . .
C42 C49 C52 84.2(11) 11_556 .
C43 C49 C52 159.6(8) 11_556 .
C50 C49 C52 119.8(4) . .
C48 C49 C52 120.2(4) . .
C42 C49 C41 66.5(11) 11_556 11_556
C43 C49 C41 177.3(15) 11_556 11_556
C50 C49 C41 137.5(8) . 11_556
C48 C49 C41 102.5(8) . 11_556
C52 C49 C41 17.7(9) . 11_556
C43 C50 C51 82.1(10) 11_556 .
C43 C50 C49 37.9(10) 11_556 .
C51 C50 C49 120.00(17) . .
C43 C50 C44 44.5(7) 11_556 11_556
C51 C50 C44 37.6(3) . 11_556
C49 C50 C44 82.4(3) . 11_556
C43 C50 H50A 157.5 11_556 .
C51 C50 H50A 120.4 . .
C49 C50 H50A 119.6 . .
C44 C50 H50A 158.0 11_556 .
C51 C51 C44 79.7(8) 11_556 11_556
C51 C51 C50 174.8(2) 11_556 .
C44 C51 C50 95.1(7) 11_556 .
C51 C51 C44 54.8(2) 11_556 .
C44 C51 C44 24.9(7) 11_556 .
C50 C51 C44 120.02(17) . .
C51 C51 C43 139.4(4) 11_556 11_556
C44 C51 C43 59.6(5) 11_556 11_556
C50 C51 C43 35.5(4) . 11_556
C44 C51 C43 84.5(4) . 11_556
C51 C51 H51A 59.6 11_556 .
C44 C51 H51A 139.3 11_556 .
C50 C51 H51A 125.6 . .
C44 C51 H51A 114.4 . .
C43 C51 H51A 161.0 11_556 .
C41 C52 O42 146(3) 11_556 11_556
C41 C52 O43 17(2) 11_556 .
O42 C52 O43 129(2) 11_556 .
C41 C52 O44 150(3) 11_556 .
O42 C52 O44 3(2) 11_556 .
O43 C52 O44 132.5(14) . .
C41 C52 C49 97(2) 11_556 .
O42 C52 C49 117(2) 11_556 .
O43 C52 C49 114.3(9) . .
O44 C52 C49 113.2(9) . .
C41 C52 C42 69(2) 11_556 11_556
O42 C52 C42 145(2) 11_556 11_556
O43 C52 C42 86.4(10) . 11_556
O44 C52 C42 141.2(12) . 11_556
C49 C52 C42 27.9(5) . 11_556
C41 C52 O41 17.9(19) 11_556 11_556
O42 C52 O41 128(2) 11_556 11_556
O43 C52 O41 0.6(14) . 11_556
O44 C52 O41 131.9(14) . 11_556
C49 C52 O41 114.9(10) . 11_556
C42 C52 O41 87.0(11) 11_556 11_556
O43 O41 C41 5(4) 11_556 .
O43 O41 C52 2(4) 11_556 11_556
C41 O41 C52 7.0(8) . 11_556
O43 O41 Zr3 121(4) 11_556 .
C41 O41 Zr3 126.7(14) . .
C52 O41 Zr3 119.7(12) 11_556 .
O44 O42 C52 171(6) 11_556 11_556
O44 O42 C41 177(5) 11_556 .
C52 O42 C41 12.8(15) 11_556 .
O44 O42 Zr2 49(4) 11_556 .
C52 O42 Zr2 141(2) 11_556 .
C41 O42 Zr2 128.1(13) . .
O41 O43 C41 171(6) 11_556 11_556
O41 O43 C52 178(5) 11_556 .
C41 O43 C52 10.9(16) 11_556 .
O41 O43 Zr3 49(4) 11_556 11_556
C41 O43 Zr3 140(2) 11_556 11_556
C52 O43 Zr3 128.9(13) . 11_556
O42 O44 C52 6(4) 11_556 .
O42 O44 C41 2(4) 11_556 11_556
C52 O44 C41 8.5(8) . 11_556
O42 O44 Zr2 122(5) 11_556 11_556
C52 O44 Zr2 128.3(14) . 11_556
C41 O44 Zr2 119.8(13) 11_556 11_556

loop_
_geom_bond_atom_site_label_1
_geom_bond_atom_site_label_2
_geom_bond_distance
_geom_bond_site_symmetry_2
Zr1 O3S 1.969(10) .
Zr1 O2S 2.120(9) .
Zr1 O1S 2.166(6) 11
Zr1 O1S 2.166(6) .
Zr1 O1 2.170(7) 11
Zr1 O1 2.170(7) .
Zr1 O3 2.205(7) 4_464
Zr1 O3 2.205(7) 10_576
Zr1 Zr2 3.4875(16) 11
Zr1 Zr2 3.4875(16) .
Zr1 Zr3 3.5029(12) .
Zr1 Zr3 3.5029(12) 11
Zr2 O44 2.121(13) 11_556
Zr2 O3S 2.166(5) 7
Zr2 O3S 2.166(5) .
Zr2 O1S 2.214(6) 16
Zr2 O1S 2.214(6) .
Zr2 O2 2.190(7) .
Zr2 O2 2.190(8) 16
Zr2 O4S 2.238(11) .
Zr2 O42 2.395(13) .
Zr2 Zr3 3.4784(17) .
Zr2 Zr1 3.4875(12) 7
Zr3 O1S 2.006(8) .
Zr3 O1S 2.007(8) 16
Zr3 O2S 2.129(6) .
Zr3 O2S 2.129(6) 7
Zr3 O41 2.131(13) .
Zr3 O4 2.223(8) 6_645
Zr3 O4 2.223(8) 10_576
Zr3 O31 2.240(11) .
Zr3 O43 2.416(13) 11_556
Zr3 Zr3 3.496(3) 11
Zr3 Zr1 3.5028(16) 7
O1 C1 1.289(14) .
O2 C1 1.303(13) .
O3S Zr2 2.166(5) 11
O3 C9 1.314(14) .
O3 Zr1 2.205(7) 2_655
O4 C9 1.283(14) .
O4 Zr3 2.223(8) 12_766
C1 C2 1.493(5) .
O2S Zr3 2.129(6) 11
C2 C7 1.3898(10) .
C2 C3 1.3903(11) .
C3 C4 1.3906(9) .
C3 H3A 0.9500 .
C4 C5 1.3901(9) .
C4 H4A 0.9500 .
C5 C6 1.3899(10) .
C5 C13 1.491(5) .
C6 C7 1.3899(10) .
C6 C8 1.507(5) .
C7 H7A 0.9500 .
C8 H8A 0.9800 .
C8 H8B 0.9800 .
C8 H8C 0.9800 .
C9 C10 1.507(5) .
C10 C15 1.3899(10) .
C10 C11 1.3902(11) .
C11 C12 1.3903(9) .
C11 H11A 0.9500 .
C12 C13 1.3902(9) .
C12 H12A 0.9500 .
C13 C14 1.3900(10) .
C14 C15 1.3901(10) .
C14 C16 1.509(5) .
C15 H15A 0.9500 .
C16 H16A 0.9800 .
C16 H16B 0.9800 .
C16 H16C 0.9800 .
O31 C31 1.2700(11) .
C31 O31 1.2700(11) 11
C31 C32 1.510(5) .
C32 C33 1.3900(11) 11
C32 C33 1.3900(11) .
C33 C34 1.3901(10) .
C33 H33A 0.9500 .
C34 C35 1.3900(11) .
C34 H34A 0.9500 .
C35 C34 1.3899(11) 11
C35 C36 1.508(5) .
C36 C37 1.3900(10) 7
C36 C37 1.3900(11) .
C36 C38 1.428(11) 15_665
C36 C38 1.428(11) 9_665
C37 C38 0.07(2) 15_665
C37 C38 1.3900(10) .
C37 C37 1.461(19) 15_665
C37 C39 1.509(5) .
C39 C38 1.545(12) 15_665
C39 H39A 0.9601 .
C39 H39B 0.9598 .
C39 H39C 0.9598 .
C38 C37 0.07(2) 15_665
C38 C38 1.32(2) 15_665
C38 C36 1.428(11) 9_665
C38 C39 1.545(12) 15_665
C38 H38A 0.9600 .
C41 C52 0.50(2) 11_556
C41 O43 0.79(2) 11_556
C41 O42 1.260(9) .
C41 O41 1.269(9) .
C41 C42 1.512(9) .
C41 C49 1.644(17) 11_556
C41 O44 1.72(3) 11_556
C42 C49 0.761(15) 11_556
C42 C48 0.894(16) 11_556
C42 C43 1.3900(10) .
C42 C47 1.3902(10) .
C42 C52 1.617(17) 11_556
C43 C49 0.875(16) 11_556
C43 C50 0.910(10) 11_556
C43 C44 1.3901(11) .
C43 C48 1.511(10) 11_556
C43 C51 1.553(15) 11_556
C43 C45 1.967(11) 11_556
C43 C44 1.983(15) 11_556
C43 H43A 0.9544 .
C44 C44 0.595(15) 11_556
C44 C51 1.155(3) 11_556
C44 C45 1.262(2) 11_556
C44 C51 1.3902(10) .
C44 C45 1.3904(9) .
C44 C50 1.885(12) 11_556
C44 C48 1.952(11) 11_556
C44 C43 1.983(15) 11_556
C45 C45 0.574(15) 11_556
C45 C46 1.159(3) 11_556
C45 C44 1.262(2) 11_556
C45 C48 1.3901(10) .
C45 C46 1.3903(10) .
C45 C47 1.902(13) 11_556
C45 C43 1.967(11) 11_556
C45 C48 1.962(15) 11_556
C46 C46 1.028(18) 11_556
C46 C45 1.159(3) 11_556
C46 C47 1.3902(11) .
C46 C48 1.537(15) 11_556
C46 H46A 0.9665 .
C47 C48 0.914(10) 11_556
C47 C45 1.902(13) 11_556
C47 H47A 0.9655 .
C48 C42 0.894(16) 11_556
C48 C47 0.914(10) 11_556
C48 C49 1.3902(10) .
C48 C43 1.512(10) 11_556
C48 C46 1.537(15) 11_556
C48 C44 1.952(11) 11_556
C48 C45 1.962(15) 11_556
C48 H48A 0.9667 .
C49 C42 0.761(15) 11_556
C49 C43 0.875(16) 11_556
C49 C50 1.3903(10) .
C49 C52 1.505(9) .
C49 C41 1.644(17) 11_556
C50 C43 0.910(10) 11_556
C50 C51 1.3901(11) .
C50 C44 1.885(12) 11_556
C50 H50A 0.9540 .
C51 C51 1.007(18) 11_556
C51 C44 1.155(3) 11_556
C51 C43 1.553(15) 11_556
C51 H51A 1.0027 .
C52 C41 0.50(2) 11_556
C52 O42 0.81(2) 11_556
C52 O43 1.257(9) .
C52 O44 1.261(9) .
C52 C42 1.617(17) 11_556
C52 O41 1.74(2) 11_556
O41 O43 0.48(3) 11_556
O41 C52 1.74(3) 11_556
O42 O44 0.46(3) 11_556
O42 C52 0.81(2) 11_556
O43 O41 0.48(3) 11_556
O43 C41 0.79(2) 11_556
O43 Zr3 2.416(13) 11_556
O44 O42 0.46(3) 11_556
O44 C41 1.72(3) 11_556
O44 Zr2 2.121(13) 11_556

loop_
_geom_torsion_atom_site_label_1
_geom_torsion_atom_site_label_2
_geom_torsion_atom_site_label_3
_geom_torsion_atom_site_label_4
_geom_torsion
_geom_torsion_site_symmetry_1
_geom_torsion_site_symmetry_4
O3S Zr1 Zr2 O44 157.8(7) . 11_556
O2S Zr1 Zr2 O44 -81.8(5) . 11_556
O1S Zr1 Zr2 O44 -147.8(5) 11 11_556
O1S Zr1 Zr2 O44 -30.9(6) . 11_556
O1 Zr1 Zr2 O44 130.6(6) 11 11_556
O1 Zr1 Zr2 O44 64.2(6) . 11_556
O3 Zr1 Zr2 O44 -114.3(11) 4_464 11_556
O3 Zr1 Zr2 O44 -4.2(6) 10_576 11_556
Zr2 Zr1 Zr2 O44 -171.0(5) 11 11_556
Zr3 Zr1 Zr2 O44 -61.8(5) . 11_556
Zr3 Zr1 Zr2 O44 -116.3(5) 11 11_556
O3S Zr1 Zr2 O3S -54.6(4) . 7
O2S Zr1 Zr2 O3S 65.8(3) . 7
O1S Zr1 Zr2 O3S -0.2(3) 11 7
O1S Zr1 Zr2 O3S 116.7(4) . 7
O1 Zr1 Zr2 O3S -81.8(4) 11 7
O1 Zr1 Zr2 O3S -148.2(4) . 7
O3 Zr1 Zr2 O3S 33.3(11) 4_464 7
O3 Zr1 Zr2 O3S 143.4(4) 10_576 7
Zr2 Zr1 Zr2 O3S -23.4(3) 11 7
Zr3 Zr1 Zr2 O3S 85.8(3) . 7
Zr3 Zr1 Zr2 O3S 31.3(3) 11 7
O2S Zr1 Zr2 O3S 120.4(5) . .
O1S Zr1 Zr2 O3S 54.4(5) 11 .
O1S Zr1 Zr2 O3S 171.3(6) . .
O1 Zr1 Zr2 O3S -27.2(5) 11 .
O1 Zr1 Zr2 O3S -93.5(5) . .
O3 Zr1 Zr2 O3S 87.9(11) 4_464 .
O3 Zr1 Zr2 O3S -162.0(5) 10_576 .
Zr2 Zr1 Zr2 O3S 31.3(4) 11 .
Zr3 Zr1 Zr2 O3S 140.4(4) . .
Zr3 Zr1 Zr2 O3S 85.9(4) 11 .
O3S Zr1 Zr2 O1S -122.0(5) . 16
O2S Zr1 Zr2 O1S -1.6(2) . 16
O1S Zr1 Zr2 O1S -67.6(2) 11 16
O1S Zr1 Zr2 O1S 49.3(4) . 16
O1 Zr1 Zr2 O1S -149.2(3) 11 16
O1 Zr1 Zr2 O1S 144.4(3) . 16
O3 Zr1 Zr2 O1S -34.1(11) 4_464 16
O3 Zr1 Zr2 O1S 76.0(3) 10_576 16
Zr2 Zr1 Zr2 O1S -90.76(17) 11 16
Zr3 Zr1 Zr2 O1S 18.40(17) . 16
Zr3 Zr1 Zr2 O1S -36.14(17) 11 16
O3S Zr1 Zr2 O1S -171.3(6) . .
O2S Zr1 Zr2 O1S -50.9(4) . .
O1S Zr1 Zr2 O1S -116.9(5) 11 .
O1 Zr1 Zr2 O1S 161.5(4) 11 .
O1 Zr1 Zr2 O1S 95.1(4) . .
O3 Zr1 Zr2 O1S -83.4(11) 4_464 .
O3 Zr1 Zr2 O1S 26.7(4) 10_576 .
Zr2 Zr1 Zr2 O1S -140.1(3) 11 .
Zr3 Zr1 Zr2 O1S -30.9(3) . .
Zr3 Zr1 Zr2 O1S -85.4(3) 11 .
O3S Zr1 Zr2 O2 93.5(5) . .
O2S Zr1 Zr2 O2 -146.0(3) . .
O1S Zr1 Zr2 O2 147.9(3) 11 .
O1S Zr1 Zr2 O2 -95.1(4) . .
O1 Zr1 Zr2 O2 66.4(4) 11 .
O1 Zr1 Zr2 O2 0.0(4) . .
O3 Zr1 Zr2 O2 -178.5(11) 4_464 .
O3 Zr1 Zr2 O2 -68.4(4) 10_576 .
Zr2 Zr1 Zr2 O2 124.8(3) 11 .
Zr3 Zr1 Zr2 O2 -126.0(3) . .
Zr3 Zr1 Zr2 O2 179.4(3) 11 .
O3S Zr1 Zr2 O2 -81.4(11) . 16
O2S Zr1 Zr2 O2 39.0(10) . 16
O1S Zr1 Zr2 O2 -27.0(10) 11 16
O1S Zr1 Zr2 O2 89.9(10) . 16
O1 Zr1 Zr2 O2 -108.6(10) 11 16
O1 Zr1 Zr2 O2 -175.0(10) . 16
O3 Zr1 Zr2 O2 6.5(14) 4_464 16
O3 Zr1 Zr2 O2 116.6(10) 10_576 16
Zr2 Zr1 Zr2 O2 -50.2(10) 11 16
Zr3 Zr1 Zr2 O2 59.0(10) . 16
Zr3 Zr1 Zr2 O2 4.5(10) 11 16
O3S Zr1 Zr2 O4S 29.7(6) . .
O2S Zr1 Zr2 O4S 150.2(4) . .
O1S Zr1 Zr2 O4S 84.1(4) 11 .
O1S Zr1 Zr2 O4S -158.9(5) . .
O1 Zr1 Zr2 O4S 2.6(5) 11 .
O1 Zr1 Zr2 O4S -63.8(5) . .
O3 Zr1 Zr2 O4S 117.7(11) 4_464 .
O3 Zr1 Zr2 O4S -132.2(5) 10_576 .
Zr2 Zr1 Zr2 O4S 61.0(4) 11 .
Zr3 Zr1 Zr2 O4S 170.2(4) . .
Zr3 Zr1 Zr2 O4S 115.6(4) 11 .
O3S Zr1 Zr2 O42 165.4(6) . .
O2S Zr1 Zr2 O42 -74.2(4) . .
O1S Zr1 Zr2 O42 -140.3(4) 11 .
O1S Zr1 Zr2 O42 -23.3(5) . .
O1 Zr1 Zr2 O42 138.2(5) 11 .
O1 Zr1 Zr2 O42 71.8(5) . .
O3 Zr1 Zr2 O42 -106.7(11) 4_464 .
O3 Zr1 Zr2 O42 3.4(5) 10_576 .
Zr2 Zr1 Zr2 O42 -163.4(4) 11 .
Zr3 Zr1 Zr2 O42 -54.2(4) . .
Zr3 Zr1 Zr2 O42 -108.8(4) 11 .
O3S Zr1 Zr2 Zr3 -140.4(4) . .
O2S Zr1 Zr2 Zr3 -20.00(15) . .
O1S Zr1 Zr2 Zr3 -86.0(2) 11 .
O1S Zr1 Zr2 Zr3 30.9(3) . .
O1 Zr1 Zr2 Zr3 -167.6(3) 11 .
O1 Zr1 Zr2 Zr3 126.0(3) . .
O3 Zr1 Zr2 Zr3 -52.5(10) 4_464 .
O3 Zr1 Zr2 Zr3 57.6(3) 10_576 .
Zr2 Zr1 Zr2 Zr3 -109.16(3) 11 .
Zr3 Zr1 Zr2 Zr3 -54.53(4) 11 .
O3S Zr1 Zr2 Zr1 -85.3(4) . 7
O2S Zr1 Zr2 Zr1 35.08(15) . 7
O1S Zr1 Zr2 Zr1 -31.0(2) 11 7
O1S Zr1 Zr2 Zr1 86.0(3) . 7
O1 Zr1 Zr2 Zr1 -112.5(3) 11 7
O1 Zr1 Zr2 Zr1 -178.9(3) . 7
O3 Zr1 Zr2 Zr1 2.6(10) 4_464 7
O3 Zr1 Zr2 Zr1 112.7(3) 10_576 7
Zr2 Zr1 Zr2 Zr1 -54.08(4) 11 7
Zr3 Zr1 Zr2 Zr1 55.08(3) . 7
Zr3 Zr1 Zr2 Zr1 0.55(4) 11 7
O44 Zr2 Zr3 O1S 90.5(3) 11_556 .
O3S Zr2 Zr3 O1S -125.1(4) 7 .
O3S Zr2 Zr3 O1S -53.9(4) . .
O1S Zr2 Zr3 O1S -179.0(7) 16 .
O2 Zr2 Zr3 O1S 21.2(4) . .
O2 Zr2 Zr3 O1S 159.9(4) 16 .
O4S Zr2 Zr3 O1S -89.5(3) . .
O42 Zr2 Zr3 O1S 90.5(3) . .
Zr1 Zr2 Zr3 O1S -144.2(3) 7 .
Zr1 Zr2 Zr3 O1S -34.8(3) . .
O44 Zr2 Zr3 O1S -90.5(3) 11_556 16
O3S Zr2 Zr3 O1S 53.9(4) 7 16
O3S Zr2 Zr3 O1S 125.1(4) . 16
O1S Zr2 Zr3 O1S 179.0(7) . 16
O2 Zr2 Zr3 O1S -159.9(4) . 16
O2 Zr2 Zr3 O1S -21.2(4) 16 16
O4S Zr2 Zr3 O1S 89.5(3) . 16
O42 Zr2 Zr3 O1S -90.5(3) . 16
Zr1 Zr2 Zr3 O1S 34.8(3) 7 16
Zr1 Zr2 Zr3 O1S 144.2(3) . 16
O44 Zr2 Zr3 O2S 145.2(2) 11_556 .
O3S Zr2 Zr3 O2S -70.4(3) 7 .
O3S Zr2 Zr3 O2S 0.8(3) . .
O1S Zr2 Zr3 O2S -124.3(4) 16 .
O1S Zr2 Zr3 O2S 54.7(4) . .
O2 Zr2 Zr3 O2S 75.9(3) . .
O2 Zr2 Zr3 O2S -145.5(3) 16 .
O4S Zr2 Zr3 O2S -34.8(2) . .
O42 Zr2 Zr3 O2S 145.2(2) . .
Zr1 Zr2 Zr3 O2S -89.5(2) 7 .
Zr1 Zr2 Zr3 O2S 19.9(2) . .
O44 Zr2 Zr3 O2S -145.2(2) 11_556 7
O3S Zr2 Zr3 O2S -0.8(3) 7 7
O3S Zr2 Zr3 O2S 70.4(3) . 7
O1S Zr2 Zr3 O2S -54.7(4) 16 7
O1S Zr2 Zr3 O2S 124.3(4) . 7
O2 Zr2 Zr3 O2S 145.5(3) . 7
O2 Zr2 Zr3 O2S -75.9(3) 16 7
O4S Zr2 Zr3 O2S 34.8(2) . 7
O42 Zr2 Zr3 O2S -145.2(2) . 7
Zr1 Zr2 Zr3 O2S -19.9(2) 7 7
Zr1 Zr2 Zr3 O2S 89.5(2) . 7
O44 Zr2 Zr3 O41 0.000(1) 11_556 .
O3S Zr2 Zr3 O41 144.41(19) 7 .
O3S Zr2 Zr3 O41 -144.41(19) . .
O1S Zr2 Zr3 O41 90.5(3) 16 .
O1S Zr2 Zr3 O41 -90.5(3) . .
O2 Zr2 Zr3 O41 -69.3(3) . .
O2 Zr2 Zr3 O41 69.3(3) 16 .
O4S Zr2 Zr3 O41 180.000(3) . .
O42 Zr2 Zr3 O41 0.000(1) . .
Zr1 Zr2 Zr3 O41 125.30(2) 7 .
Zr1 Zr2 Zr3 O41 -125.30(2) . .
O44 Zr2 Zr3 O4 -68.0(3) 11_556 6_645
O3S Zr2 Zr3 O4 76.4(3) 7 6_645
O3S Zr2 Zr3 O4 147.6(3) . 6_645
O1S Zr2 Zr3 O4 22.5(4) 16 6_645
O1S Zr2 Zr3 O4 -158.5(4) . 6_645
O2 Zr2 Zr3 O4 -137.4(4) . 6_645
O2 Zr2 Zr3 O4 1.3(4) 16 6_645
O4S Zr2 Zr3 O4 112.0(3) . 6_645
O42 Zr2 Zr3 O4 -68.0(3) . 6_645
Zr1 Zr2 Zr3 O4 57.3(3) 7 6_645
Zr1 Zr2 Zr3 O4 166.7(3) . 6_645
O44 Zr2 Zr3 O4 68.0(3) 11_556 10_576
O3S Zr2 Zr3 O4 -147.6(3) 7 10_576
O3S Zr2 Zr3 O4 -76.4(3) . 10_576
O1S Zr2 Zr3 O4 158.5(4) 16 10_576
O1S Zr2 Zr3 O4 -22.5(4) . 10_576
O2 Zr2 Zr3 O4 -1.3(4) . 10_576
O2 Zr2 Zr3 O4 137.4(4) 16 10_576
O4S Zr2 Zr3 O4 -112.0(3) . 10_576
O42 Zr2 Zr3 O4 68.0(3) . 10_576
Zr1 Zr2 Zr3 O4 -166.7(3) 7 10_576
Zr1 Zr2 Zr3 O4 -57.3(3) . 10_576
O44 Zr2 Zr3 O31 180.000(2) 11_556 .
O3S Zr2 Zr3 O31 -35.59(19) 7 .
O3S Zr2 Zr3 O31 35.59(19) . .
O1S Zr2 Zr3 O31 -89.5(3) 16 .
O1S Zr2 Zr3 O31 89.5(3) . .
O2 Zr2 Zr3 O31 110.7(3) . .
O2 Zr2 Zr3 O31 -110.7(3) 16 .
O4S Zr2 Zr3 O31 0.000(3) . .
O42 Zr2 Zr3 O31 180.000(2) . .
Zr1 Zr2 Zr3 O31 -54.7(10) 7 .
Zr1 Zr2 Zr3 O31 54.7(10) . .
O44 Zr2 Zr3 O43 0.000(1) 11_556 11_556
O3S Zr2 Zr3 O43 144.41(19) 7 11_556
O3S Zr2 Zr3 O43 -144.41(19) . 11_556
O1S Zr2 Zr3 O43 90.5(3) 16 11_556
O1S Zr2 Zr3 O43 -90.5(3) . 11_556
O2 Zr2 Zr3 O43 -69.3(3) . 11_556
O2 Zr2 Zr3 O43 69.3(3) 16 11_556
O4S Zr2 Zr3 O43 180.000(4) . 11_556
O42 Zr2 Zr3 O43 0.000(2) . 11_556
Zr1 Zr2 Zr3 O43 125.30(2) 7 11_556
Zr1 Zr2 Zr3 O43 -125.30(2) . 11_556
O44 Zr2 Zr3 Zr3 180.0 11_556 11
O3S Zr2 Zr3 Zr3 -35.59(19) 7 11
O3S Zr2 Zr3 Zr3 35.59(19) . 11
O1S Zr2 Zr3 Zr3 -89.5(3) 16 11
O1S Zr2 Zr3 Zr3 89.5(3) . 11
O2 Zr2 Zr3 Zr3 110.7(3) . 11
O2 Zr2 Zr3 Zr3 -110.7(3) 16 11
O4S Zr2 Zr3 Zr3 0.000(2) . 11
O42 Zr2 Zr3 Zr3 180.0 . 11
Zr1 Zr2 Zr3 Zr3 -54.70(2) 7 11
Zr1 Zr2 Zr3 Zr3 54.70(2) . 11
O44 Zr2 Zr3 Zr1 -125.30(2) 11_556 7
O3S Zr2 Zr3 Zr1 19.11(19) 7 7
O3S Zr2 Zr3 Zr1 90.3(2) . 7
O1S Zr2 Zr3 Zr1 -34.8(3) 16 7
O1S Zr2 Zr3 Zr1 144.2(3) . 7
O2 Zr2 Zr3 Zr1 165.4(3) . 7
O2 Zr2 Zr3 Zr1 -56.0(3) 16 7
O4S Zr2 Zr3 Zr1 54.7(9) . 7
O42 Zr2 Zr3 Zr1 -125.30(2) . 7
Zr1 Zr2 Zr3 Zr1 109.40(4) . 7
O1S Zr3 O1S Zr1 118.4(2) 16 .
O2S Zr3 O1S Zr1 0.1(3) . .
O2S Zr3 O1S Zr1 58.5(4) 7 .
O41 Zr3 O1S Zr1 -157.3(5) . .
O4 Zr3 O1S Zr1 153.7(4) 6_645 .
O4 Zr3 O1S Zr1 -82.7(4) 10_576 .
O31 Zr3 O1S Zr1 -36.9(6) . .
O43 Zr3 O1S Zr1 -163.4(5) 11_556 .
Zr2 Zr3 O1S Zr1 119.0(5) . .
Zr3 Zr3 O1S Zr1 28.5(3) 11 .
Zr1 Zr3 O1S Zr1 88.6(3) 7 .
O1S Zr3 O1S Zr2 -0.7(4) 16 .
O2S Zr3 O1S Zr2 -118.9(4) . .
O2S Zr3 O1S Zr2 -60.6(4) 7 .
O41 Zr3 O1S Zr2 83.6(4) . .
O4 Zr3 O1S Zr2 34.7(6) 6_645 .
O4 Zr3 O1S Zr2 158.3(4) 10_576 .
O31 Zr3 O1S Zr2 -155.9(4) . .
O43 Zr3 O1S Zr2 77.6(4) 11_556 .
Zr3 Zr3 O1S Zr2 -90.5(3) 11 .
Zr1 Zr3 O1S Zr2 -30.4(3) 7 .
O3S Zr1 O1S Zr3 -116.9(4) . .
O2S Zr1 O1S Zr3 -0.1(4) . .
O1S Zr1 O1S Zr3 -53.3(5) 11 .
O1 Zr1 O1S Zr3 -153.6(4) 11 .
O1 Zr1 O1S Zr3 160.9(4) . .
O3 Zr1 O1S Zr3 35.5(6) 4_464 .
O3 Zr1 O1S Zr3 83.6(4) 10_576 .
Zr2 Zr1 O1S Zr3 -88.1(3) 11 .
Zr2 Zr1 O1S Zr3 -122.0(5) . .
Zr3 Zr1 O1S Zr3 -28.5(3) 11 .
O3S Zr1 O1S Zr2 5.1(3) . .
O2S Zr1 O1S Zr2 121.9(4) . .
O1S Zr1 O1S Zr2 68.7(5) 11 .
O1 Zr1 O1S Zr2 -31.6(7) 11 .
O1 Zr1 O1S Zr2 -77.1(4) . .
O3 Zr1 O1S Zr2 157.5(4) 4_464 .
O3 Zr1 O1S Zr2 -154.4(4) 10_576 .
Zr2 Zr1 O1S Zr2 34.0(3) 11 .
Zr3 Zr1 O1S Zr2 122.0(5) . .
Zr3 Zr1 O1S Zr2 93.5(3) 11 .
O44 Zr2 O1S Zr3 -84.2(4) 11_556 .
O3S Zr2 O1S Zr3 57.2(4) 7 .
O3S Zr2 O1S Zr3 119.3(4) . .
O1S Zr2 O1S Zr3 0.6(4) 16 .
O2 Zr2 O1S Zr3 -159.9(4) . .
O2 Zr2 O1S Zr3 -30.3(6) 16 .
O4S Zr2 O1S Zr3 160.0(8) . .
O42 Zr2 O1S Zr3 -79.0(4) . .
Zr1 Zr2 O1S Zr3 30.6(3) 7 .
Zr1 Zr2 O1S Zr3 124.1(5) . .
O44 Zr2 O1S Zr1 151.8(4) 11_556 .
O3S Zr2 O1S Zr1 -66.9(4) 7 .
O3S Zr2 O1S Zr1 -4.8(3) . .
O1S Zr2 O1S Zr1 -123.4(2) 16 .
O2 Zr2 O1S Zr1 76.0(4) . .
O2 Zr2 O1S Zr1 -154.4(4) 16 .
O4S Zr2 O1S Zr1 35.9(9) . .
O42 Zr2 O1S Zr1 157.0(4) . .
Zr3 Zr2 O1S Zr1 -124.1(5) . .
Zr1 Zr2 O1S Zr1 -93.5(3) 7 .
O3S Zr1 O1 C1 -35.5(9) . .
O2S Zr1 O1 C1 66.8(12) . .
O1S Zr1 O1 C1 -70.7(12) 11 .
O1S Zr1 O1 C1 37.2(9) . .
O1 Zr1 O1 C1 -118.0(9) 11 .
O3 Zr1 O1 C1 178.8(9) 4_464 .
O3 Zr1 O1 C1 115.5(10) 10_576 .
Zr2 Zr1 O1 C1 -50.7(10) 11 .
Zr2 Zr1 O1 C1 -0.8(9) . .
Zr3 Zr1 O1 C1 47.9(10) . .
Zr3 Zr1 O1 C1 -3.0(19) 11 .
O44 Zr2 O2 C1 -120.8(12) 11_556 .
O3S Zr2 O2 C1 63.3(13) 7 .
O3S Zr2 O2 C1 32.3(10) . .
O1S Zr2 O2 C1 -64.8(12) 16 .
O1S Zr2 O2 C1 -36.5(10) . .
O2 Zr2 O2 C1 179.1(7) 16 .
O4S Zr2 O2 C1 121.3(11) . .
O42 Zr2 O2 C1 -112.2(11) . .
Zr3 Zr2 O2 C1 -47.9(11) . .
Zr1 Zr2 O2 C1 4.8(19) 7 .
Zr1 Zr2 O2 C1 0.8(9) . .
O2S Zr1 O3S Zr2 -63.4(4) . .
O1S Zr1 O3S Zr2 -121.1(5) 11 .
O1S Zr1 O3S Zr2 -5.6(4) . .
O1 Zr1 O3S Zr2 154.4(5) 11 .
O1 Zr1 O3S Zr2 78.9(4) . .
O3 Zr1 O3S Zr2 -155.1(4) 4_464 .
O3 Zr1 O3S Zr2 28.4(8) 10_576 .
Zr2 Zr1 O3S Zr2 -126.7(7) 11 .
Zr3 Zr1 O3S Zr2 -33.4(4) . .
Zr3 Zr1 O3S Zr2 -93.3(4) 11 .
O2S Zr1 O3S Zr2 63.4(4) . 11
O1S Zr1 O3S Zr2 5.6(4) 11 11
O1S Zr1 O3S Zr2 121.1(5) . 11
O1 Zr1 O3S Zr2 -78.9(4) 11 11
O1 Zr1 O3S Zr2 -154.4(5) . 11
O3 Zr1 O3S Zr2 -28.4(8) 4_464 11
O3 Zr1 O3S Zr2 155.1(4) 10_576 11
Zr2 Zr1 O3S Zr2 126.7(7) . 11
Zr3 Zr1 O3S Zr2 93.3(4) . 11
Zr3 Zr1 O3S Zr2 33.4(4) 11 11
O44 Zr2 O3S Zr1 -33.8(11) 11_556 .
O3S Zr2 O3S Zr1 120.4(3) 7 .
O1S Zr2 O3S Zr1 60.8(4) 16 .
O1S Zr2 O3S Zr1 5.6(4) . .
O2 Zr2 O3S Zr1 -78.5(4) . .
O2 Zr2 O3S Zr1 152.6(4) 16 .
O4S Zr2 O3S Zr1 -152.7(5) . .
O42 Zr2 O3S Zr1 -20.9(9) . .
Zr3 Zr2 O3S Zr1 33.8(4) . .
Zr1 Zr2 O3S Zr1 94.2(4) 7 .
O44 Zr2 O3S Zr2 -163.8(9) 11_556 11
O3S Zr2 O3S Zr2 -9.6(6) 7 11
O1S Zr2 O3S Zr2 -69.2(5) 16 11
O1S Zr2 O3S Zr2 -124.4(5) . 11
O2 Zr2 O3S Zr2 151.5(5) . 11
O2 Zr2 O3S Zr2 22.6(8) 16 11
O4S Zr2 O3S Zr2 77.3(5) . 11
O42 Zr2 O3S Zr2 -150.9(7) . 11
Zr3 Zr2 O3S Zr2 -96.3(4) . 11
Zr1 Zr2 O3S Zr2 -35.8(4) 7 11
Zr1 Zr2 O3S Zr2 -130.0(7) . 11
Zr2 O2 C1 O1 -1.7(17) . .
Zr2 O2 C1 C2 -170.3(6) . .
Zr1 O1 C1 O2 1.7(17) . .
Zr1 O1 C1 C2 169.9(5) . .
O1S Zr3 O2S Zr3 123.5(5) . 11
O1S Zr3 O2S Zr3 61.0(5) 16 11
O2S Zr3 O2S Zr3 3.1(6) 7 11
O41 Zr3 O2S Zr3 163.4(9) . 11
O4 Zr3 O2S Zr3 -30.3(9) 6_645 11
O4 Zr3 O2S Zr3 -156.9(5) 10_576 11
O31 Zr3 O2S Zr3 -79.2(4) . 11
O43 Zr3 O2S Zr3 148.7(7) 11_556 11
Zr2 Zr3 O2S Zr3 92.2(4) . 11
Zr1 Zr3 O2S Zr3 32.2(4) 7 11
O1S Zr3 O2S Zr1 -0.1(3) . .
O1S Zr3 O2S Zr1 -62.7(4) 16 .
O2S Zr3 O2S Zr1 -120.5(3) 7 .
O41 Zr3 O2S Zr1 39.8(12) . .
O4 Zr3 O2S Zr1 -153.9(4) 6_645 .
O4 Zr3 O2S Zr1 79.5(4) 10_576 .
O31 Zr3 O2S Zr1 157.1(4) . .
O43 Zr3 O2S Zr1 25.0(10) 11_556 .
Zr2 Zr3 O2S Zr1 -31.5(4) . .
Zr3 Zr3 O2S Zr1 -123.6(8) 11 .
Zr1 Zr3 O2S Zr1 -91.4(4) 7 .
O3S Zr1 O2S Zr3 61.6(4) . .
O1S Zr1 O2S Zr3 123.1(5) 11 .
O1S Zr1 O2S Zr3 0.1(3) . .
O1 Zr1 O2S Zr3 155.4(4) 11 .
O1 Zr1 O2S Zr3 -32.2(9) . .
O3 Zr1 O2S Zr3 -156.7(5) 4_464 .
O3 Zr1 O2S Zr3 -80.1(4) 10_576 .
Zr2 Zr1 O2S Zr3 91.9(4) 11 .
Zr2 Zr1 O2S Zr3 31.4(4) . .
Zr3 Zr1 O2S Zr3 123.2(8) 11 .
O3S Zr1 O2S Zr3 -61.6(4) . 11
O1S Zr1 O2S Zr3 -0.1(3) 11 11
O1S Zr1 O2S Zr3 -123.1(5) . 11
O1 Zr1 O2S Zr3 32.2(9) 11 11
O1 Zr1 O2S Zr3 -155.4(4) . 11
O3 Zr1 O2S Zr3 80.1(4) 4_464 11
O3 Zr1 O2S Zr3 156.7(5) 10_576 11
Zr2 Zr1 O2S Zr3 -31.4(4) 11 11
Zr2 Zr1 O2S Zr3 -91.9(4) . 11
Zr3 Zr1 O2S Zr3 -123.2(8) . 11
O2 C1 C2 C7 167.1(8) . .
O1 C1 C2 C7 -2.9(8) . .
O2 C1 C2 C3 -12.9(8) . .
O1 C1 C2 C3 177.1(8) . .
C7 C2 C3 C4 0.00(3) . .
C1 C2 C3 C4 180.00(3) . .
C2 C3 C4 C5 -0.1(10) . .
C3 C4 C5 C6 0.00(6) . .
C3 C4 C5 C13 180.00(3) . .
C4 C5 C6 C7 0.1(9) . .
C13 C5 C6 C7 -179.9(6) . .
C4 C5 C6 C8 -175.6(19) . .
C13 C5 C6 C8 4.4(19) . .
C3 C2 C7 C6 0.1(10) . .
C1 C2 C7 C6 -179.9(7) . .
C5 C6 C7 C2 -0.2(10) . .
C8 C6 C7 C2 175.6(19) . .
Zr3 O4 C9 O3 1(3) 12_766 .
Zr3 O4 C9 C10 -174.8(7) 12_766 .
Zr1 O3 C9 O4 0(3) 2_655 .
Zr1 O3 C9 C10 175.3(7) 2_655 .
O4 C9 C10 C15 166.4(10) . .
O3 C9 C10 C15 -9.8(16) . .
O4 C9 C10 C11 -8.3(17) . .
O3 C9 C10 C11 175.6(9) . .
C15 C10 C11 C12 0.1(11) . .
C9 C10 C11 C12 174.5(10) . .
C10 C11 C12 C13 -0.1(10) . .
C11 C12 C13 C14 0.00(6) . .
C11 C12 C13 C5 178.1(7) . .
C6 C5 C13 C14 78.8(7) . .
C4 C5 C13 C14 -101.2(7) . .
C6 C5 C13 C12 -99.2(5) . .
C4 C5 C13 C12 80.8(5) . .
C12 C13 C14 C15 0.1(10) . .
C5 C13 C14 C15 -177.9(8) . .
C12 C13 C14 C16 180.00(5) . .
C5 C13 C14 C16 2.1(8) . .
C11 C10 C15 C14 0.00(6) . .
C9 C10 C15 C14 -174.7(9) . .
C13 C14 C15 C10 -0.1(10) . .
C16 C14 C15 C10 180.00(5) . .
O1S Zr3 O31 C31 70.4(4) . .
O1S Zr3 O31 C31 -70.4(4) 16 .
O2S Zr3 O31 C31 35.5(2) . .
O2S Zr3 O31 C31 -35.5(2) 7 .
O41 Zr3 O31 C31 180.000(1) . .
O4 Zr3 O31 C31 -116.2(2) 6_645 .
O4 Zr3 O31 C31 116.2(2) 10_576 .
O43 Zr3 O31 C31 180.000(1) 11_556 .
Zr2 Zr3 O31 C31 0.000(3) . .
Zr3 Zr3 O31 C31 0.000(1) 11 .
Zr1 Zr3 O31 C31 -49.1(9) 7 .
Zr3 O31 C31 O31 0.000(2) . 11
Zr3 O31 C31 C32 180.0 . .
O31 C31 C32 C33 180.000(1) . 11
O31 C31 C32 C33 0.000(2) 11 11
O31 C31 C32 C33 0.000(2) . .
O31 C31 C32 C33 180.0 11 .
C33 C32 C33 C34 0.000(2) 11 .
C31 C32 C33 C34 180.000(1) . .
C32 C33 C34 C35 0.000(3) . .
C33 C34 C35 C34 0.000(1) . 11
C33 C34 C35 C36 180.000(1) . .
C34 C35 C36 C37 90.000(1) 11 7
C34 C35 C36 C37 -90.000(1) . 7
C34 C35 C36 C37 -90.000(1) 11 .
C34 C35 C36 C37 90.000(1) . .
C34 C35 C36 C38 -90.000(1) 11 15_665
C34 C35 C36 C38 90.000(1) . 15_665
C34 C35 C36 C38 90.000(1) 11 9_665
C34 C35 C36 C38 -90.000(1) . 9_665
C37 C36 C37 C38 0.0 7 15_665
C38 C36 C37 C38 0.0 9_665 15_665
C35 C36 C37 C38 180.0 . 15_665
C37 C36 C37 C38 0.0 7 .
C38 C36 C37 C38 0.0 15_665 .
C38 C36 C37 C38 0.0 9_665 .
C35 C36 C37 C38 180.0 . .
C37 C36 C37 C37 0.0 7 15_665
C38 C36 C37 C37 0.0 15_665 15_665
C38 C36 C37 C37 0.0 9_665 15_665
C35 C36 C37 C37 180.0 . 15_665
C37 C36 C37 C39 180.0 7 .
C38 C36 C37 C39 180.0 15_665 .
C38 C36 C37 C39 180.0 9_665 .
C35 C36 C37 C39 0.0 . .
C36 C37 C39 C38 180.0 . 15_665
C38 C37 C39 C38 0.0 . 15_665
C37 C37 C39 C38 0.0 15_665 15_665
C38 C37 C38 C37 180(100) 15_665 15_665
C36 C37 C38 C37 0(100) . 15_665
C39 C37 C38 C37 180(100) . 15_665
C36 C37 C38 C38 180(100) . 15_665
C37 C37 C38 C38 180(100) 15_665 15_665
C39 C37 C38 C38 0(100) . 15_665
C38 C37 C38 C36 180(100) 15_665 9_665
C36 C37 C38 C36 0.0 . 9_665
C37 C37 C38 C36 0(100) 15_665 9_665
C39 C37 C38 C36 180.0 . 9_665
C38 C37 C38 C39 0(100) 15_665 15_665
C36 C37 C38 C39 180.0 . 15_665
C37 C37 C38 C39 180(100) 15_665 15_665
C39 C37 C38 C39 0.0 . 15_665
C52 C41 C42 C49 0.000(6) 11_556 11_556
O43 C41 C42 C49 180.000(6) 11_556 11_556
O42 C41 C42 C49 0.000(4) . 11_556
O41 C41 C42 C49 180.000(4) . 11_556
O44 C41 C42 C49 0.000(4) 11_556 11_556
C52 C41 C42 C48 180.00(9) 11_556 11_556
O43 C41 C42 C48 0.000(8) 11_556 11_556
O42 C41 C42 C48 180.00(9) . 11_556
O41 C41 C42 C48 0.000(9) . 11_556
C49 C41 C42 C48 180.00(9) 11_556 11_556
O44 C41 C42 C48 180.00(9) 11_556 11_556
C52 C41 C42 C43 0.000(6) 11_556 .
O43 C41 C42 C43 180.000(4) 11_556 .
O42 C41 C42 C43 0.000(3) . .
O41 C41 C42 C43 180.000(2) . .
C49 C41 C42 C43 0.000(5) 11_556 .
O44 C41 C42 C43 0.000(3) 11_556 .
C52 C41 C42 C47 180.000(6) 11_556 .
O43 C41 C42 C47 0.000(4) 11_556 .
O42 C41 C42 C47 180.000(3) . .
O41 C41 C42 C47 0.000(3) . .
C49 C41 C42 C47 180.000(4) 11_556 .
O44 C41 C42 C47 180.000(2) 11_556 .
O43 C41 C42 C52 180.000(7) 11_556 11_556
O42 C41 C42 C52 0.000(7) . 11_556
O41 C41 C42 C52 180.000(13) . 11_556
C49 C41 C42 C52 0.000(10) 11_556 11_556
O44 C41 C42 C52 0.000(6) 11_556 11_556
C48 C42 C43 C49 180.000(6) 11_556 11_556
C47 C42 C43 C49 180.000(6) . 11_556
C41 C42 C43 C49 0.000(6) . 11_556
C52 C42 C43 C49 0.000(5) 11_556 11_556
C49 C42 C43 C50 0.000(7) 11_556 11_556
C48 C42 C43 C50 180.000(6) 11_556 11_556
C47 C42 C43 C50 180.000(4) . 11_556
C41 C42 C43 C50 0.000(3) . 11_556
C52 C42 C43 C50 0.000(3) 11_556 11_556
C49 C42 C43 C44 180.000(8) 11_556 .
C48 C42 C43 C44 0.000(3) 11_556 .
C47 C42 C43 C44 0.000(3) . .
C41 C42 C43 C44 180.000(1) . .
C52 C42 C43 C44 180.0 11_556 .
C49 C42 C43 C48 180.000(8) 11_556 11_556
C47 C42 C43 C48 0.000(4) . 11_556
C41 C42 C43 C48 180.000(2) . 11_556
C52 C42 C43 C48 180.000(3) 11_556 11_556
C49 C42 C43 C51 180.00(6) 11_556 11_556
C48 C42 C43 C51 0.000(9) 11_556 11_556
C47 C42 C43 C51 0.000(10) . 11_556
C41 C42 C43 C51 180.00(6) . 11_556
C52 C42 C43 C51 180.00(6) 11_556 11_556
C49 C42 C43 C45 180.000(5) 11_556 11_556
C48 C42 C43 C45 0.000(1) 11_556 11_556
C47 C42 C43 C45 0.000(1) . 11_556
C41 C42 C43 C45 180.000(2) . 11_556
C52 C42 C43 C45 180.000(2) 11_556 11_556
C49 C42 C43 C44 180.000(5) 11_556 11_556
C48 C42 C43 C44 0.000(2) 11_556 11_556
C47 C42 C43 C44 0.000(3) . 11_556
C41 C42 C43 C44 180.000(2) . 11_556
C52 C42 C43 C44 180.000(3) 11_556 11_556
C49 C43 C44 C44 180.0(8) 11_556 11_556
C50 C43 C44 C44 0.00(4) 11_556 11_556
C42 C43 C44 C44 180.0(8) . 11_556
C48 C43 C44 C44 180.0(8) 11_556 11_556
C51 C43 C44 C44 0.00(4) 11_556 11_556
C45 C43 C44 C44 180.0(8) 11_556 11_556
C49 C43 C44 C51 180.00(4) 11_556 11_556
C50 C43 C44 C51 0.000(5) 11_556 11_556
C42 C43 C44 C51 180.000(2) . 11_556
C48 C43 C44 C51 180.000(2) 11_556 11_556
C45 C43 C44 C51 180.000(2) 11_556 11_556
C44 C43 C44 C51 0.00(2) 11_556 11_556
C49 C43 C44 C45 0.000(6) 11_556 11_556
C50 C43 C44 C45 180.000(3) 11_556 11_556
C42 C43 C44 C45 0.000(1) . 11_556
C48 C43 C44 C45 0.0 11_556 11_556
C51 C43 C44 C45 180.000(2) 11_556 11_556
C44 C43 C44 C45 180.0(8) 11_556 11_556
C49 C43 C44 C51 180(100) 11_556 .
C50 C43 C44 C51 0.000(1) 11_556 .
C42 C43 C44 C51 180.000(2) . .
C48 C43 C44 C51 180.000(2) 11_556 .
C51 C43 C44 C51 0.000(1) 11_556 .
C45 C43 C44 C51 180.000(3) 11_556 .
C44 C43 C44 C51 0.00(2) 11_556 .
C49 C43 C44 C45 0.000(4) 11_556 .
C50 C43 C44 C45 180.000(2) 11_556 .
C42 C43 C44 C45 0.000(4) . .
C48 C43 C44 C45 0.000(2) 11_556 .
C51 C43 C44 C45 180.000(3) 11_556 .
C45 C43 C44 C45 0.000(3) 11_556 .
C44 C43 C44 C45 180.0(8) 11_556 .
C49 C43 C44 C50 180.00(3) 11_556 11_556
C42 C43 C44 C50 180.000(5) . 11_556
C48 C43 C44 C50 180.000(3) 11_556 11_556
C51 C43 C44 C50 0.000(4) 11_556 11_556
C45 C43 C44 C50 180.000(4) 11_556 11_556
C44 C43 C44 C50 0.00(2) 11_556 11_556
C49 C43 C44 C48 0.000(4) 11_556 11_556
C50 C43 C44 C48 180.000(2) 11_556 11_556
C42 C43 C44 C48 0.0 . 11_556
C51 C43 C44 C48 180.000(3) 11_556 11_556
C45 C43 C44 C48 0.000(3) 11_556 11_556
C44 C43 C44 C48 180.0(8) 11_556 11_556
C49 C43 C44 C43 180.00(13) 11_556 11_556
C50 C43 C44 C43 0.000(13) 11_556 11_556
C42 C43 C44 C43 180.00(10) . 11_556
C48 C43 C44 C43 180.00(9) 11_556 11_556
C51 C43 C44 C43 0.000(12) 11_556 11_556
C45 C43 C44 C43 180.00(9) 11_556 11_556
C44 C43 C44 C43 0.00(2) 11_556 11_556
C44 C44 C45 C45 180.000(7) 11_556 11_556
C51 C44 C45 C45 180.00(2) 11_556 11_556
C43 C44 C45 C45 0.000(4) . 11_556
C51 C44 C45 C45 180.000(4) . 11_556
C50 C44 C45 C45 0.000(6) 11_556 11_556
C48 C44 C45 C45 0.000(3) 11_556 11_556
C43 C44 C45 C45 180.000(5) 11_556 11_556
C44 C44 C45 C46 180.00(3) 11_556 11_556
C51 C44 C45 C46 180.00(2) 11_556 11_556
C45 C44 C45 C46 0.000(11) 11_556 11_556
C43 C44 C45 C46 0.000(10) . 11_556
C51 C44 C45 C46 180.00(3) . 11_556
C50 C44 C45 C46 0.000(9) 11_556 11_556
C48 C44 C45 C46 0.000(9) 11_556 11_556
C43 C44 C45 C46 180.00(2) 11_556 11_556
C51 C44 C45 C44 0.000(11) 11_556 11_556
C45 C44 C45 C44 180.000(2) 11_556 11_556
C43 C44 C45 C44 180.000(8) . 11_556
C51 C44 C45 C44 0.000(6) . 11_556
C50 C44 C45 C44 180.000(10) 11_556 11_556
C48 C44 C45 C44 180.000(5) 11_556 11_556
C43 C44 C45 C44 0.000(7) 11_556 11_556
C44 C44 C45 C48 0.000(5) 11_556 .
C51 C44 C45 C48 0.000(12) 11_556 .
C45 C44 C45 C48 180.000(3) 11_556 .
C43 C44 C45 C48 180.000(1) . .
C51 C44 C45 C48 0.000(3) . .
C50 C44 C45 C48 180.000(4) 11_556 .
C48 C44 C45 C48 180.000(3) 11_556 .
C43 C44 C45 C48 0.000(2) 11_556 .
C44 C44 C45 C46 180.000(3) 11_556 .
C51 C44 C45 C46 180.00(2) 11_556 .
C45 C44 C45 C46 0.000(3) 11_556 .
C43 C44 C45 C46 0.000(4) . .
C51 C44 C45 C46 180.000(1) . .
C50 C44 C45 C46 0.000(4) 11_556 .
C48 C44 C45 C46 0.000(2) 11_556 .
C43 C44 C45 C46 180.000(1) 11_556 .
C44 C44 C45 C47 0.000(5) 11_556 11_556
C51 C44 C45 C47 0.000(11) 11_556 11_556
C45 C44 C45 C47 180.000(8) 11_556 11_556
C43 C44 C45 C47 180.000(4) . 11_556
C51 C44 C45 C47 0.000(4) . 11_556
C50 C44 C45 C47 180.000(1) 11_556 11_556
C48 C44 C45 C47 180.000(3) 11_556 11_556
C43 C44 C45 C47 0.000(3) 11_556 11_556
C44 C44 C45 C43 0.000(3) 11_556 11_556
C51 C44 C45 C43 0.000(12) 11_556 11_556
C45 C44 C45 C43 180.000(2) 11_556 11_556
C43 C44 C45 C43 180.000(2) . 11_556
C51 C44 C45 C43 0.000(3) . 11_556
C50 C44 C45 C43 180.000(3) 11_556 11_556
C48 C44 C45 C43 180.000(2) 11_556 11_556
C44 C44 C45 C48 180.000(4) 11_556 11_556
C51 C44 C45 C48 180.00(2) 11_556 11_556
C45 C44 C45 C48 0.000(2) 11_556 11_556
C43 C44 C45 C48 0.000(1) . 11_556
C51 C44 C45 C48 180.000(2) . 11_556
C50 C44 C45 C48 0.000(4) 11_556 11_556
C43 C44 C45 C48 180.000(2) 11_556 11_556
C45 C45 C46 C46 180.000(2) 11_556 11_556
C44 C45 C46 C46 180.000(7) 11_556 11_556
C48 C45 C46 C46 0.000(2) . 11_556
C44 C45 C46 C46 180.000(3) . 11_556
C47 C45 C46 C46 0.000(2) 11_556 11_556
C43 C45 C46 C46 0.000(12) 11_556 11_556
C48 C45 C46 C46 180.000(4) 11_556 11_556
C46 C45 C46 C45 180.000(4) 11_556 11_556
C44 C45 C46 C45 0.000(7) 11_556 11_556
C48 C45 C46 C45 180.000(2) . 11_556
C44 C45 C46 C45 0.000(7) . 11_556
C47 C45 C46 C45 180.000(2) 11_556 11_556
C43 C45 C46 C45 180.00(6) 11_556 11_556
C48 C45 C46 C45 0.000(6) 11_556 11_556
C45 C45 C46 C47 0.000(2) 11_556 .
C46 C45 C46 C47 180.000(3) 11_556 .
C44 C45 C46 C47 0.000(3) 11_556 .
C48 C45 C46 C47 180.000(2) . .
C44 C45 C46 C47 0.000(3) . .
C47 C45 C46 C47 180.000(2) 11_556 .
C43 C45 C46 C47 180.00(8) 11_556 .
C48 C45 C46 C47 0.000(3) 11_556 .
C45 C45 C46 C48 0.000(4) 11_556 11_556
C46 C45 C46 C48 180.000(4) 11_556 11_556
C44 C45 C46 C48 0.000(5) 11_556 11_556
C48 C45 C46 C48 180.000(2) . 11_556
C44 C45 C46 C48 0.0 . 11_556
C47 C45 C46 C48 180.000(2) 11_556 11_556
C43 C45 C46 C48 180.00(6) 11_556 11_556
C49 C42 C47 C48 0.000(9) 11_556 11_556
C43 C42 C47 C48 0.000(5) . 11_556
C41 C42 C47 C48 180.000(4) . 11_556
C52 C42 C47 C48 180.000(4) 11_556 11_556
C49 C42 C47 C46 0.000(10) 11_556 .
C48 C42 C47 C46 0.000(5) 11_556 .
C43 C42 C47 C46 0.000(4) . .
C41 C42 C47 C46 180.000(1) . .
C52 C42 C47 C46 180.000(2) 11_556 .
C49 C42 C47 C45 0.000(9) 11_556 11_556
C48 C42 C47 C45 0.000(4) 11_556 11_556
C43 C42 C47 C45 0.000(2) . 11_556
C41 C42 C47 C45 180.000(2) . 11_556
C52 C42 C47 C45 180.000(3) 11_556 11_556
C46 C46 C47 C48 0.00(3) 11_556 11_556
C45 C46 C47 C48 0.000(1) 11_556 11_556
C45 C46 C47 C48 0.000(2) . 11_556
C46 C46 C47 C42 0.00(3) 11_556 .
C45 C46 C47 C42 0.000(3) 11_556 .
C45 C46 C47 C42 0.000(3) . .
C48 C46 C47 C42 0.000(4) 11_556 .
C46 C46 C47 C45 0.00(4) 11_556 11_556
C45 C46 C47 C45 0.000(2) . 11_556
C48 C46 C47 C45 0.000(6) 11_556 11_556
C45 C45 C48 C42 180.0(8) 11_556 11_556
C46 C45 C48 C42 180.00(4) 11_556 11_556
C44 C45 C48 C42 0.000(5) 11_556 11_556
C46 C45 C48 C42 180(100) . 11_556
C44 C45 C48 C42 0.000(5) . 11_556
C47 C45 C48 C42 180.00(3) 11_556 11_556
C43 C45 C48 C42 0.000(5) 11_556 11_556
C48 C45 C48 C42 180.00(14) 11_556 11_556
C45 C45 C48 C47 0.00(4) 11_556 11_556
C46 C45 C48 C47 0.000(2) 11_556 11_556
C44 C45 C48 C47 180.000(3) 11_556 11_556
C46 C45 C48 C47 0.000(2) . 11_556
C44 C45 C48 C47 180.000(4) . 11_556
C43 C45 C48 C47 180.000(2) 11_556 11_556
C48 C45 C48 C47 0.001(11) 11_556 11_556
C45 C45 C48 C49 180.0(8) 11_556 .
C46 C45 C48 C49 180.000(3) 11_556 .
C44 C45 C48 C49 0.000(2) 11_556 .
C46 C45 C48 C49 180.000(1) . .
C44 C45 C48 C49 0.000(2) . .
C47 C45 C48 C49 180.000(2) 11_556 .
C43 C45 C48 C49 0.000(1) 11_556 .
C48 C45 C48 C49 180.00(10) 11_556 .
C45 C45 C48 C43 180.0(8) 11_556 11_556
C46 C45 C48 C43 180.000(2) 11_556 11_556
C44 C45 C48 C43 0.000(2) 11_556 11_556
C46 C45 C48 C43 180.000(1) . 11_556
C44 C45 C48 C43 0.000(1) . 11_556
C47 C45 C48 C43 180.000(2) 11_556 11_556
C48 C45 C48 C43 180.00(9) 11_556 11_556
C45 C45 C48 C46 0.00(6) 11_556 11_556
C44 C45 C48 C46 180.000(2) 11_556 11_556
C46 C45 C48 C46 0.000(1) . 11_556
C44 C45 C48 C46 180.000(2) . 11_556
C47 C45 C48 C46 0.000(5) 11_556 11_556
C43 C45 C48 C46 180.000(3) 11_556 11_556
C48 C45 C48 C46 0.001(9) 11_556 11_556
C45 C45 C48 C44 180.0(8) 11_556 11_556
C46 C45 C48 C44 180.000(2) 11_556 11_556
C46 C45 C48 C44 180.000(1) . 11_556
C44 C45 C48 C44 0.000(1) . 11_556
C47 C45 C48 C44 180.000(3) 11_556 11_556
C43 C45 C48 C44 0.000(3) 11_556 11_556
C48 C45 C48 C44 180.00(9) 11_556 11_556
C46 C45 C48 C45 0.00(7) 11_556 11_556
C44 C45 C48 C45 180.0(8) 11_556 11_556
C46 C45 C48 C45 0.00(6) . 11_556
C44 C45 C48 C45 180.0(8) . 11_556
C47 C45 C48 C45 0.00(7) 11_556 11_556
C43 C45 C48 C45 180.0(8) 11_556 11_556
C48 C45 C48 C45 0.00(5) 11_556 11_556
C47 C48 C49 C42 0.000(6) 11_556 11_556
C45 C48 C49 C42 180.000(7) . 11_556
C43 C48 C49 C42 180.000(4) 11_556 11_556
C46 C48 C49 C42 180.00(7) 11_556 11_556
C44 C48 C49 C42 180.000(5) 11_556 11_556
C45 C48 C49 C42 180.000(6) 11_556 11_556
C42 C48 C49 C43 180.000(7) 11_556 11_556
C47 C48 C49 C43 180.000(3) 11_556 11_556
C45 C48 C49 C43 0.000(3) . 11_556
C46 C48 C49 C43 0.000(13) 11_556 11_556
C44 C48 C49 C43 0.000(3) 11_556 11_556
C45 C48 C49 C43 0.000(4) 11_556 11_556
C42 C48 C49 C50 180.000(5) 11_556 .
C47 C48 C49 C50 180.000(2) 11_556 .
C45 C48 C49 C50 0.000(4) . .
C43 C48 C49 C50 0.000(2) 11_556 .
C46 C48 C49 C50 0.000(10) 11_556 .
C44 C48 C49 C50 0.000(2) 11_556 .
C45 C48 C49 C50 0.000(2) 11_556 .
C42 C48 C49 C52 0.000(7) 11_556 .
C47 C48 C49 C52 0.000(3) 11_556 .
C45 C48 C49 C52 180.000(3) . .
C43 C48 C49 C52 180.000(3) 11_556 .
C46 C48 C49 C52 180.00(7) 11_556 .
C44 C48 C49 C52 180.000(3) 11_556 .
C45 C48 C49 C52 180.000(2) 11_556 .
C42 C48 C49 C41 0.000(5) 11_556 11_556
C47 C48 C49 C41 0.000(2) 11_556 11_556
C45 C48 C49 C41 180.000(3) . 11_556
C43 C48 C49 C41 180.000(2) 11_556 11_556
C46 C48 C49 C41 180.00(7) 11_556 11_556
C44 C48 C49 C41 180.000(3) 11_556 11_556
C45 C48 C49 C41 180.000(2) 11_556 11_556
C42 C49 C50 C43 0.000(9) 11_556 11_556
C48 C49 C50 C43 0.000(3) . 11_556
C52 C49 C50 C43 180.000(6) . 11_556
C41 C49 C50 C43 180.000(7) 11_556 11_556
C42 C49 C50 C51 0.000(7) 11_556 .
C43 C49 C50 C51 0.000(2) 11_556 .
C48 C49 C50 C51 0.000(4) . .
C52 C49 C50 C51 180.000(2) . .
C41 C49 C50 C51 180.000(2) 11_556 .
C42 C49 C50 C44 0.000(9) 11_556 11_556
C43 C49 C50 C44 0.000(6) 11_556 11_556
C48 C49 C50 C44 0.000(3) . 11_556
C52 C49 C50 C44 180.000(2) . 11_556
C41 C49 C50 C44 180.000(3) 11_556 11_556
C43 C50 C51 C51 0.00(5) 11_556 11_556
C49 C50 C51 C51 0.00(5) . 11_556
C44 C50 C51 C51 0.00(3) 11_556 11_556
C43 C50 C51 C44 0.000(2) 11_556 11_556
C49 C50 C51 C44 0.000(2) . 11_556
C43 C50 C51 C44 0.000(2) 11_556 .
C49 C50 C51 C44 0.000(3) . .
C44 C50 C51 C44 0.000(4) 11_556 .
C49 C50 C51 C43 0.000(3) . 11_556
C44 C50 C51 C43 0.000(6) 11_556 11_556
C44 C44 C51 C51 180.000(6) 11_556 11_556
C45 C44 C51 C51 180.000(8) 11_556 11_556
C43 C44 C51 C51 0.000(3) . 11_556
C45 C44 C51 C51 180.000(3) . 11_556
C50 C44 C51 C51 0.000(2) 11_556 11_556
C48 C44 C51 C51 0.000(17) 11_556 11_556
C43 C44 C51 C51 180.000(4) 11_556 11_556
C51 C44 C51 C44 180.000(4) 11_556 11_556
C45 C44 C51 C44 0.000(6) 11_556 11_556
C43 C44 C51 C44 180.000(6) . 11_556
C45 C44 C51 C44 0.000(7) . 11_556
C50 C44 C51 C44 180.000(6) 11_556 11_556
C48 C44 C51 C44 180.00(6) 11_556 11_556
C43 C44 C51 C44 0.000(9) 11_556 11_556
C44 C44 C51 C50 0.000(2) 11_556 .
C51 C44 C51 C50 180.000(7) 11_556 .
C45 C44 C51 C50 0.000(4) 11_556 .
C43 C44 C51 C50 180.000(1) . .
C45 C44 C51 C50 0.000(5) . .
C50 C44 C51 C50 180.000(4) 11_556 .
C48 C44 C51 C50 180(100) 11_556 .
C43 C44 C51 C50 0.000(2) 11_556 .
C44 C44 C51 C43 0.000(4) 11_556 11_556
C51 C44 C51 C43 180.000(2) 11_556 11_556
C45 C44 C51 C43 0.000(3) 11_556 11_556
C43 C44 C51 C43 180.000(2) . 11_556
C45 C44 C51 C43 0.0 . 11_556
C50 C44 C51 C43 180.0 11_556 11_556
C48 C44 C51 C43 180.00(6) 11_556 11_556
C42 C49 C52 C41 0.000(8) 11_556 11_556
C43 C49 C52 C41 180.00(9) 11_556 11_556
C50 C49 C52 C41 180.000(8) . 11_556
C48 C49 C52 C41 0.000(6) . 11_556
C42 C49 C52 O42 180.000(8) 11_556 11_556
C43 C49 C52 O42 0.000(13) 11_556 11_556
C50 C49 C52 O42 0.000(8) . 11_556
C48 C49 C52 O42 180.000(9) . 11_556
C41 C49 C52 O42 180.000(12) 11_556 11_556
C42 C49 C52 O43 0.000(6) 11_556 .
C43 C49 C52 O43 180.00(9) 11_556 .
C50 C49 C52 O43 180.000(4) . .
C48 C49 C52 O43 0.000(6) . .
C41 C49 C52 O43 0.000(9) 11_556 .
C42 C49 C52 O44 180.000(6) 11_556 .
C43 C49 C52 O44 0.000(13) 11_556 .
C50 C49 C52 O44 0.000(6) . .
C48 C49 C52 O44 180.000(5) . .
C41 C49 C52 O44 180.000(13) 11_556 .
C43 C49 C52 C42 180.00(8) 11_556 11_556
C50 C49 C52 C42 180.000(4) . 11_556
C48 C49 C52 C42 0.000(3) . 11_556
C41 C49 C52 C42 0.000(13) 11_556 11_556
C42 C49 C52 O41 0.000(4) 11_556 11_556
C43 C49 C52 O41 180.00(9) 11_556 11_556
C50 C49 C52 O41 180.000(4) . 11_556
C48 C49 C52 O41 0.000(3) . 11_556
C41 C49 C52 O41 0.000(6) 11_556 11_556
C52 C41 O41 O43 0.00(14) 11_556 11_556
O42 C41 O41 O43 0.00(14) . 11_556
C42 C41 O41 O43 180.0(18) . 11_556
C49 C41 O41 O43 180.0(17) 11_556 11_556
O44 C41 O41 O43 0.00(14) 11_556 11_556
O43 C41 O41 C52 0.00(14) 11_556 11_556
O42 C41 O41 C52 0.00(2) . 11_556
C42 C41 O41 C52 180.00(9) . 11_556
C49 C41 O41 C52 180.00(9) 11_556 11_556
O44 C41 O41 C52 0.00(2) 11_556 11_556
C52 C41 O41 Zr3 0.000(17) 11_556 .
O43 C41 O41 Zr3 0.00(11) 11_556 .
O42 C41 O41 Zr3 0.000(6) . .
C42 C41 O41 Zr3 180.000(3) . .
C49 C41 O41 Zr3 180.000(3) 11_556 .
O44 C41 O41 Zr3 0.000(6) 11_556 .
O1S Zr3 O41 O43 -36.86(18) . 11_556
O1S Zr3 O41 O43 36.86(18) 16 11_556
O2S Zr3 O41 O43 -73.9(9) . 11_556
O2S Zr3 O41 O43 73.9(9) 7 11_556
O4 Zr3 O41 O43 114.7(3) 6_645 11_556
O4 Zr3 O41 O43 -114.7(3) 10_576 11_556
O31 Zr3 O41 O43 180.000(12) . 11_556
Zr2 Zr3 O41 O43 0.000(12) . 11_556
Zr3 Zr3 O41 O43 0.000(12) 11 11_556
Zr1 Zr3 O41 O43 50.6(2) 7 11_556
O1S Zr3 O41 C41 -36.86(18) . .
O1S Zr3 O41 C41 36.86(18) 16 .
O2S Zr3 O41 C41 -73.9(9) . .
O2S Zr3 O41 C41 73.9(9) 7 .
O4 Zr3 O41 C41 114.7(3) 6_645 .
O4 Zr3 O41 C41 -114.7(3) 10_576 .
O31 Zr3 O41 C41 180.000(3) . .
O43 Zr3 O41 C41 0.000(11) 11_556 .
Zr2 Zr3 O41 C41 0.000(3) . .
Zr3 Zr3 O41 C41 0.000(14) 11 .
Zr1 Zr3 O41 C41 50.63(19) 7 .
O1S Zr3 O41 C52 -36.86(18) . 11_556
O1S Zr3 O41 C52 36.86(18) 16 11_556
O2S Zr3 O41 C52 -73.9(9) . 11_556
O2S Zr3 O41 C52 73.9(9) 7 11_556
O4 Zr3 O41 C52 114.7(3) 6_645 11_556
O4 Zr3 O41 C52 -114.7(3) 10_576 11_556
O31 Zr3 O41 C52 180.000(2) . 11_556
O43 Zr3 O41 C52 0.000(12) 11_556 11_556
Zr2 Zr3 O41 C52 0.000(2) . 11_556
Zr3 Zr3 O41 C52 0.000(15) 11 11_556
Zr1 Zr3 O41 C52 50.63(19) 7 11_556
C52 C41 O42 O44 180(7) 11_556 11_556
O43 C41 O42 O44 0.0(2) 11_556 11_556
O41 C41 O42 O44 0.0(2) . 11_556
C42 C41 O42 O44 180(7) . 11_556
C49 C41 O42 O44 180(7) 11_556 11_556
O43 C41 O42 C52 180.00(8) 11_556 11_556
O41 C41 O42 C52 180.00(8) . 11_556
C42 C41 O42 C52 0.00(3) . 11_556
C49 C41 O42 C52 0.00(3) 11_556 11_556
O44 C41 O42 C52 180(7) 11_556 11_556
C52 C41 O42 Zr2 180.00(5) 11_556 .
O43 C41 O42 Zr2 0.000(8) 11_556 .
O41 C41 O42 Zr2 0.000(7) . .
C42 C41 O42 Zr2 180.000(2) . .
C49 C41 O42 Zr2 180.000(4) 11_556 .
O44 C41 O42 Zr2 0.0(3) 11_556 .
O3S Zr2 O42 O44 120.6(6) 7 11_556
O3S Zr2 O42 O44 -120.6(6) . 11_556
O1S Zr2 O42 O44 145.9(2) 16 11_556
O1S Zr2 O42 O44 -145.9(2) . 11_556
O2 Zr2 O42 O44 -63.3(3) . 11_556
O2 Zr2 O42 O44 63.3(2) 16 11_556
O4S Zr2 O42 O44 0.000(17) . 11_556
Zr3 Zr2 O42 O44 180.000(18) . 11_556
Zr1 Zr2 O42 O44 131.69(14) 7 11_556
Zr1 Zr2 O42 O44 -131.69(12) . 11_556
O44 Zr2 O42 C52 180.000(13) 11_556 11_556
O3S Zr2 O42 C52 -59.4(6) 7 11_556
O3S Zr2 O42 C52 59.4(6) . 11_556
O1S Zr2 O42 C52 -34.1(2) 16 11_556
O1S Zr2 O42 C52 34.1(2) . 11_556
O2 Zr2 O42 C52 116.7(2) . 11_556
O2 Zr2 O42 C52 -116.7(2) 16 11_556
O4S Zr2 O42 C52 180.000(7) . 11_556
Zr3 Zr2 O42 C52 0.000(7) . 11_556
Zr1 Zr2 O42 C52 -48.31(13) 7 11_556
Zr1 Zr2 O42 C52 48.31(12) . 11_556
O44 Zr2 O42 C41 180.00(3) 11_556 .
O3S Zr2 O42 C41 -59.4(6) 7 .
O3S Zr2 O42 C41 59.4(6) . .
O1S Zr2 O42 C41 -34.1(2) 16 .
O1S Zr2 O42 C41 34.1(2) . .
O2 Zr2 O42 C41 116.7(2) . .
O2 Zr2 O42 C41 -116.7(2) 16 .
O4S Zr2 O42 C41 180.000(3) . .
Zr3 Zr2 O42 C41 0.000(3) . .
Zr1 Zr2 O42 C41 -48.31(12) 7 .
Zr1 Zr2 O42 C41 48.31(13) . .
C41 C52 O43 O41 180(13) 11_556 11_556
O42 C52 O43 O41 0.0(3) 11_556 11_556
O44 C52 O43 O41 0.0(3) . 11_556
C49 C52 O43 O41 180(13) . 11_556
C42 C52 O43 O41 180(13) 11_556 11_556
O42 C52 O43 C41 180.00(10) 11_556 11_556
O44 C52 O43 C41 180.00(11) . 11_556
C49 C52 O43 C41 0.00(3) . 11_556
C42 C52 O43 C41 0.00(3) 11_556 11_556
O41 C52 O43 C41 180(13) 11_556 11_556
C41 C52 O43 Zr3 180.00(9) 11_556 11_556
O42 C52 O43 Zr3 0.000(9) 11_556 11_556
O44 C52 O43 Zr3 0.000(9) . 11_556
C49 C52 O43 Zr3 180.000(2) . 11_556
C42 C52 O43 Zr3 180.000(4) 11_556 11_556
O41 C52 O43 Zr3 0.0(4) 11_556 11_556
C41 C52 O44 O42 0.00(15) 11_556 11_556
O43 C52 O44 O42 0.00(15) . 11_556
C49 C52 O44 O42 180.0(17) . 11_556
C42 C52 O44 O42 180.0(17) 11_556 11_556
O41 C52 O44 O42 0.00(15) 11_556 11_556
O42 C52 O44 C41 0.00(16) 11_556 11_556
O43 C52 O44 C41 0.000(17) . 11_556
C49 C52 O44 C41 180.00(6) . 11_556
C42 C52 O44 C41 180.00(6) 11_556 11_556
O41 C52 O44 C41 0.000(16) 11_556 11_556
C41 C52 O44 Zr2 0.000(15) 11_556 11_556
O42 C52 O44 Zr2 0.00(13) 11_556 11_556
O43 C52 O44 Zr2 0.000(9) . 11_556
C49 C52 O44 Zr2 180.000(2) . 11_556
C42 C52 O44 Zr2 180.000(4) 11_556 11_556
O41 C52 O44 Zr2 0.000(9) 11_556 11_556

loop_
_platon_squeeze_void_nr
_platon_squeeze_void_average_x
_platon_squeeze_void_average_y
_platon_squeeze_void_average_z
_platon_squeeze_void_volume
_platon_squeeze_void_count_electrons
_platon_squeeze_void_content
1 -0.015 0.000 -0.031 12273 4968 ' '
